data_2243286
loop_
_publ_author_name
'Krukle-Berzina, Kristine'
'Belyakov, Sergey'
'Mishnev, Anatoly'
'Shubin, Kirill'

_publ_section_title
;
 Crystal structure of a two-dimensional metal--organic framework assembled
 from lithium(I) and \g-cyclodextrin
;
_journal_coeditor_code WM5534
_journal_issue 3
_journal_name_full 'Acta Crystallographica Section E'
_journal_page_first 349
_journal_page_last 353
_journal_paper_doi 10.1107/S2056989020001942
_journal_volume 76
_journal_year 2020
_chemical_absolute_configuration rmad
_chemical_formula_iupac '[Li2 (C48 H79 O40)2 (H2 O)3], 15H2 O'
_chemical_formula_sum 'C96 H194 Li2 O98'
_chemical_formula_weight 2930.26
_chemical_name_systematic
'<i>catena</i>-Poly[[[diaqualithium]-\m-\g-cyclodextrin(1-)-[aqualithium]-\m-\g-cyclodextrin(1-)] pentadecahydrate]'
_space_group_crystal_system triclinic
_space_group_IT_number 1
_space_group_name_Hall 'P 1'
_space_group_name_H-M_alt 'P 1'
_atom_sites_solution_hydrogens mixed
_audit_creation_method SHELXL-2017/1
_cell_angle_alpha 117.0411(10)
_cell_angle_beta 96.8906(9)
_cell_angle_gamma 96.8281(10)
_cell_formula_units_Z 1
_cell_length_a 15.00386(18)
_cell_length_b 17.0413(2)
_cell_length_c 17.64915(15)
_cell_measurement_reflns_used 50853
_cell_measurement_temperature 160(2)
_cell_measurement_theta_max 76.2330
_cell_measurement_theta_min 3.7320
_cell_volume 3912.77(9)
_computing_cell_refinement
;
CrysAlisPro (Rigaku OD, 2018)
;
_computing_data_collection
;
CrysAlisPro (Rigaku OD, 2018)
;
_computing_data_reduction
;
CrysAlisPro (Rigaku OD, 2018)
;
_computing_molecular_graphics
;
<i>OLEX2</i> (Dolomanov <i>et al.</i>,  2009) and MERCURY (Macrae <i>et
al.</i>,  2020)
;
_computing_publication_material
;
publCIF (Westrip, 2010)
;
_computing_structure_refinement
;
<i>OLEX2</i> (Dolomanov <i>et al.</i>,  2009)
;
_computing_structure_solution
;
<i>SHELXT2014/4</i> (Sheldrick, 2015a)
;
_diffrn_ambient_temperature 160(2)
_diffrn_measured_fraction_theta_full 0.998
_diffrn_measured_fraction_theta_max 0.973
_diffrn_measurement_device_type 'XtaLAB Synergy, Dualflex, HyPix'
_diffrn_measurement_method '\w scans'
_diffrn_radiation_type CuK\a
_diffrn_radiation_wavelength 1.54184
_diffrn_reflns_av_R_equivalents 0.0398
_diffrn_reflns_av_unetI/netI 0.0410
_diffrn_reflns_limit_h_max 18
_diffrn_reflns_limit_h_min -18
_diffrn_reflns_limit_k_max 21
_diffrn_reflns_limit_k_min -21
_diffrn_reflns_limit_l_max 22
_diffrn_reflns_limit_l_min -17
_diffrn_reflns_number 73131
_diffrn_reflns_theta_full 67.684
_diffrn_reflns_theta_max 76.585
_diffrn_reflns_theta_min 2.969
_diffrn_source 'micro-focus sealed X-ray tube'
_exptl_absorpt_coefficient_mu 0.985
_exptl_absorpt_correction_T_max 1.00000
_exptl_absorpt_correction_T_min 0.88148
_exptl_absorpt_correction_type multi-scan
_exptl_absorpt_process_details
;
(<i>CrysAlisPro</i>; Rigaku OD, 2018)
;
_exptl_crystal_colour colourless
_exptl_crystal_density_diffrn 1.237
_exptl_crystal_description block
_exptl_crystal_F_000 1545
_exptl_crystal_size_max 0.20
_exptl_crystal_size_mid 0.12
_exptl_crystal_size_min 0.06
_refine_diff_density_max 0.520
_refine_diff_density_min -0.444
_refine_ls_abs_structure_details
;
Flack <i>x</i> determined using 7110 quotients
[(<i>I</i>^+^)-(<i>I</i>^-^)]/[(<i>I</i>^+^)+(<i>I</i>^-^)]
(Parsons <i>et al.</i>,  2013)
;
_refine_ls_abs_structure_Flack 0.07(6)
_refine_ls_extinction_method none
_refine_ls_goodness_of_fit_ref 1.043
_refine_ls_hydrogen_treatment mixed
_refine_ls_matrix_type full
_refine_ls_number_parameters 1881
_refine_ls_number_reflns 24072
_refine_ls_number_restraints 1760
_refine_ls_restrained_S_all 1.030
_refine_ls_R_factor_all 0.0477
_refine_ls_R_factor_gt 0.0458
_refine_ls_shift/su_max 0.005
_refine_ls_shift/su_mean 0.001
_refine_ls_structure_factor_coef Fsqd
_refine_ls_weighting_details 'w=1/[\s^2^(Fo^2^)+(0.0977P)^2^+0.4036P] where P=(Fo^2^+2Fc^2^)/3'
_refine_ls_weighting_scheme calc
_refine_ls_wR_factor_gt 0.1302
_refine_ls_wR_factor_ref 0.1327
_reflns_number_gt 22828
_reflns_number_total 24072
_reflns_threshold_expression 'I > 2\s(I)'
_cod_data_source_file wm5534sup1.cif
_cod_data_source_block I
_cod_original_cell_volume 3912.77(8)
_cod_database_code 2243286
_shelx_space_group_comment
;
The symmetry employed for this shelxl refinement is uniquely defined
by the following loop, which should always be used as a source of
symmetry information in preference to the above space-group names.
They are only intended as comments.
;

loop_
_space_group_symop_operation_xyz
'x, y, z'

loop_
_atom_site_type_symbol
_atom_site_label
_atom_site_fract_x
_atom_site_fract_y
_atom_site_fract_z
_atom_site_U_iso_or_equiv
_atom_site_adp_type
_atom_site_calc_flag
_atom_site_occupancy
_atom_site_disorder_assembly
_atom_site_disorder_group
Li Li1 0.4576(4) 0.3327(4) 0.5304(4) 0.0269(10) Uani d 1 . .
Li Li2 0.4710(5) 0.6996(5) 0.4054(5) 0.0458(15) Uani d 1 . .
O O4G 0.33893(14) 0.36201(14) -0.02301(14) 0.0227(4) Uani d 1 . .
O O4B 0.25943(14) -0.16976(13) 0.18179(14) 0.0231(4) Uani d 1 . .
O O4I 0.69022(14) 0.63042(14) 0.86918(15) 0.0250(4) Uani d 1 . .
O O5L 0.88522(13) 1.24020(14) 0.70450(15) 0.0257(4) Uani d 1 . .
O O4M 0.77825(14) 1.26949(14) 0.79513(14) 0.0233(4) Uani d 1 . .
O O5D 0.13849(14) -0.42259(16) -0.22411(15) 0.0273(4) Uani d 1 . .
O O4C 0.24639(14) -0.35567(14) -0.09445(14) 0.0241(4) Uani d 1 . .
O O4L 0.74348(15) 1.02740(13) 0.53319(14) 0.0248(4) Uani d 1 . .
O O2K 0.57505(14) 0.97489(14) 0.42374(15) 0.0265(4) Uani d 1 . .
H H171 0.528720 0.950440 0.385696 0.040 Uiso calc 1 . .
O O5B 0.22827(13) 0.03758(13) 0.36190(14) 0.0235(4) Uani d 1 . .
O O4P 0.69882(13) 0.88077(13) 1.11826(14) 0.0228(4) Uani d 1 . .
O O2P 0.54964(15) 0.57295(15) 0.93057(16) 0.0295(5) Uani d 1 . .
H H154 0.546770 0.573920 0.884320 0.044 Uiso calc 1 . .
O O3B 0.44096(13) -0.09424(14) 0.28231(15) 0.0239(4) Uani d 1 . .
H H79 0.423187 -0.131089 0.297725 0.036 Uiso calc 1 . .
O O3C 0.38207(13) -0.37652(14) 0.01378(15) 0.0251(4) Uani d 1 . .
H H83 0.434846 -0.350973 0.039096 0.038 Uiso calc 1 . .
O O5C 0.14806(13) -0.29665(15) 0.10169(14) 0.0267(4) Uani d 1 . .
O O4H 0.31547(15) 0.33194(14) 0.21361(15) 0.0268(4) Uani d 1 . .
O O4F 0.34970(16) 0.16664(16) -0.28587(15) 0.0303(5) Uani d 1 . .
O O4A 0.30249(14) 0.12114(14) 0.30616(15) 0.0245(4) Uani d 1 . .
O O3L 0.63979(14) 1.15876(14) 0.52991(15) 0.0266(4) Uani d 1 . .
H H170 0.606220 1.109199 0.508305 0.040 Uiso calc 1 . .
O O5O 0.78269(14) 0.99495(14) 1.25126(15) 0.0250(4) Uani d 1 . .
O O5K 0.80409(14) 0.92478(14) 0.42205(17) 0.0296(5) Uani d 1 . .
O O4J 0.69125(16) 0.57746(15) 0.59780(16) 0.0301(5) Uani d 1 . .
O O3A 0.45578(14) 0.26648(14) 0.40452(15) 0.0256(4) Uani d 1 . .
O O3H 0.48013(13) 0.43926(15) 0.22488(14) 0.0246(4) Uani d 1 . .
H H70 0.493145 0.396666 0.230719 0.037 Uiso calc 1 . .
O O3O 0.54312(14) 1.08832(15) 1.22884(17) 0.0290(5) Uani d 1 . .
H H157 0.555526 1.141159 1.240219 0.044 Uiso calc 1 . .
O O2O 0.53771(14) 0.90287(14) 1.17899(16) 0.0286(5) Uani d 1 . .
H H158 0.500860 0.907893 1.210907 0.043 Uiso calc 1 . .
O O3G 0.49582(14) 0.41048(15) -0.07879(15) 0.0277(4) Uani d 1 . .
H H67 0.488399 0.457056 -0.079508 0.042 Uiso calc 1 . .
O O4K 0.69440(17) 0.73763(15) 0.45141(15) 0.0305(5) Uani d 1 . .
O O5H 0.23991(15) 0.42572(18) 0.07078(16) 0.0324(5) Uani d 1 . .
O O3D 0.38241(15) -0.45261(15) -0.31235(15) 0.0270(4) Uani d 1 . .
H H88 0.362129 -0.467210 -0.363160 0.040 Uiso calc 1 . .
O O2D 0.35733(16) -0.47881(15) -0.16802(15) 0.0294(5) Uani d 1 . .
H H87 0.366213 -0.436692 -0.118678 0.044 Uiso calc 1 . .
O O5P 0.79307(14) 0.67996(15) 0.99836(16) 0.0307(5) Uani d 1 . .
O O4O 0.70942(14) 1.17643(14) 1.21559(14) 0.0247(4) Uani d 1 . .
O O3M 0.66831(16) 1.39076(17) 0.87463(16) 0.0325(5) Uani d 1 . .
H H165 0.625494 1.409037 0.897862 0.049 Uiso calc 1 . .
O O6G 0.14077(16) 0.37150(17) -0.15454(17) 0.0332(5) Uani d 1 . .
H H65 0.102961 0.391534 -0.124551 0.050 Uiso calc 1 . .
O O5I 0.78573(15) 0.52567(15) 0.67182(15) 0.0283(4) Uani d 1 . .
O O3P 0.55256(14) 0.73672(14) 1.08289(16) 0.0280(5) Uani d 1 . .
H H153 0.558371 0.789660 1.118925 0.042 Uiso calc 1 . .
O O2B 0.47351(13) 0.10068(14) 0.37156(16) 0.0250(4) Uani d 1 . .
H H80 0.4858(8) 0.0854(10) 0.323(3) 0.037 Uiso calc 1 . .
O O4N 0.76379(15) 1.32522(15) 1.07547(15) 0.0270(4) Uani d 1 . .
O O4D 0.27014(15) -0.34672(15) -0.34911(15) 0.0276(4) Uani d 1 . .
O O2L 0.67061(16) 1.31983(15) 0.69207(16) 0.0308(5) Uani d 1 . .
H H169 0.662053 1.319167 0.736814 0.046 Uiso calc 1 . .
O O5N 0.81545(16) 1.31182(16) 1.27765(16) 0.0320(5) Uani d 1 . .
O O5A 0.22133(15) 0.31348(16) 0.30186(18) 0.0318(5) Uani d 1 . .
O O2C 0.38417(15) -0.27426(15) 0.20083(15) 0.0279(4) Uani d 1 . .
H H84 0.419054 -0.309855 0.189874 0.042 Uiso calc 1 . .
O O1W 0.48557(15) 0.24468(16) 0.56322(16) 0.0303(5) Uani d 1 . .
H H18A 0.445451 0.195735 0.534311 0.045 Uiso d 1 . .
H H18B 0.480260 0.261930 0.616067 0.045 Uiso d 1 . .
O O5M 0.88729(15) 1.36866(19) 1.02618(16) 0.0336(5) Uani d 1 . .
O O2H 0.48761(15) 0.49678(16) 0.09911(16) 0.0315(5) Uani d 1 . .
H H71 0.529032 0.486102 0.125594 0.047 Uiso calc 1 . .
O O5G 0.25089(15) 0.26615(15) -0.25711(15) 0.0276(4) Uani d 1 . .
O O6I 0.88926(16) 0.52360(17) 0.80971(17) 0.0339(5) Uani d 1 . .
H H148 0.924438 0.534406 0.854085 0.051 Uiso calc 1 . .
O O4E 0.32910(18) -0.13183(17) -0.42103(18) 0.0362(5) Uani d 1 . .
O O2I 0.54292(17) 0.44324(17) 0.57023(17) 0.0365(6) Uani d 1 . .
H H149 0.540797 0.483110 0.556604 0.055 Uiso calc 1 . .
O O3J 0.53090(15) 0.53372(16) 0.47931(16) 0.0310(5) Uani d 1 . .
H H176 0.493507 0.562976 0.503116 0.046 Uiso calc 1 . .
O O5F 0.2875(2) -0.04718(16) -0.48551(17) 0.0374(5) Uani d 1 . .
O O2A 0.46924(15) 0.39526(15) 0.34311(16) 0.0292(5) Uani d 1 . .
H H73 0.496848 0.438267 0.389003 0.044 Uiso calc 1 . .
O O2N 0.56607(17) 1.26861(17) 1.24669(19) 0.0364(6) Uani d 1 . .
H H162 0.535860 1.306944 1.270032 0.055 Uiso calc 1 . .
O O6L 0.98554(17) 1.14392(19) 0.58507(19) 0.0422(6) Uani d 1 . .
H H168 1.000376 1.198653 0.614766 0.063 Uiso calc 1 . .
O O6C 0.03504(18) -0.42468(19) -0.05763(19) 0.0417(6) Uani d 1 . .
H H82 0.062580 -0.435328 -0.021402 0.063 Uiso calc 1 . .
O O3K 0.54173(15) 0.78671(16) 0.37916(18) 0.0340(5) Uani d 1 . .
O O3I 0.53883(15) 0.5026(2) 0.75155(17) 0.0378(6) Uani d 1 . .
H H150 0.489736 0.502015 0.725088 0.057 Uiso calc 1 . .
O O6F 0.19948(19) 0.10289(17) -0.47574(17) 0.0372(5) Uani d 1 . .
H H61 0.198261 0.066781 -0.526437 0.056 Uiso calc 1 . .
O O2G 0.49327(18) 0.3003(2) -0.26120(18) 0.0458(7) Uani d 1 . .
H H66 0.507964 0.260180 -0.251868 0.069 Uiso calc 1 . .
O O11W 0.3588(2) 0.6672(2) 0.3201(2) 0.0454(6) Uani d 1 . .
H H18C 0.360749 0.701641 0.296106 0.068 Uiso d 1 . .
H H18D 0.312791 0.678308 0.345859 0.068 Uiso d 1 . .
O O2W 0.34872(17) 0.36492(18) 0.5676(2) 0.0428(6) Uani d 1 . .
H H17A 0.316253 0.322075 0.572224 0.064 Uiso d 1 . .
H H17B 0.313053 0.370150 0.528180 0.064 Uiso d 1 . .
O O2J 0.53701(18) 0.60521(18) 0.35856(18) 0.0383(6) Uani d 1 . .
H H174 0.507(2) 0.5568(16) 0.314(2) 0.057 Uiso d 1 . .
O O6O 0.88795(19) 1.15883(18) 1.37228(19) 0.0443(6) Uani d 1 . .
H H156 0.837298 1.146368 1.381538 0.066 Uiso calc 1 . .
O O6M 1.00303(18) 1.3825(2) 0.9272(2) 0.0441(6) Uani d 1 . .
H H164 0.983089 1.392302 0.887631 0.066 Uiso calc 1 . .
O O3N 0.59929(18) 1.3443(2) 1.1292(2) 0.0422(6) Uani d 1 . .
H H161 0.613786 1.399001 1.159313 0.063 Uiso calc 1 . .
O O2M 0.67426(19) 1.45197(18) 1.05828(18) 0.0375(5) Uani d 1 . .
H H166 0.646448 1.409028 1.060761 0.056 Uiso calc 1 . .
O O6B 0.03985(17) -0.04866(19) 0.27087(19) 0.0429(6) Uani d 1 . .
H H78 0.026222 -0.020508 0.318321 0.064 Uiso calc 1 . .
O O3F 0.52019(18) 0.1204(2) -0.3083(2) 0.0479(7) Uani d 1 . .
H H63 0.549781 0.116408 -0.268435 0.072 Uiso calc 1 . .
O O5J 0.7782(2) 0.6269(3) 0.4357(3) 0.0651(11) Uani d 1 . .
O O3E 0.4539(2) -0.2536(2) -0.4736(2) 0.0460(7) Uani d 1 . .
H H59 0.490001 -0.207565 -0.438177 0.069 Uiso calc 1 . .
O O5E 0.1882(2) -0.3440(2) -0.4677(2) 0.0504(7) Uani d 1 . .
O O2E 0.4107(2) -0.3985(2) -0.4311(2) 0.0553(9) Uani d 1 . .
H H57 0.439976 -0.426339 -0.467581 0.083 Uiso calc 1 . .
O O6D 0.0396(2) -0.4458(3) -0.3795(2) 0.0588(9) Uani d 1 . .
H H86 0.047627 -0.484547 -0.365459 0.088 Uiso calc 1 . .
O O2F 0.5116(2) -0.0741(2) -0.4046(2) 0.0522(8) Uani d 1 . .
H H62 0.561956 -0.040660 -0.382332 0.078 Uiso calc 1 . .
O O6P 0.9038(2) 0.8142(2) 1.1544(3) 0.0682(11) Uani d 1 . .
H H152 0.944959 0.855410 1.190119 0.102 Uiso calc 1 . .
C C3O 0.61962(19) 1.04633(19) 1.2026(2) 0.0228(6) Uani d 1 . .
H H128 0.613993 1.021832 1.139690 0.027 Uiso calc 1 . .
C C2L 0.7403(2) 1.27180(19) 0.6609(2) 0.0230(6) Uani d 1 . .
H H108 0.766822 1.294111 0.624655 0.028 Uiso calc 1 . .
C C1K 0.73704(19) 0.97918(19) 0.4432(2) 0.0226(5) Uani d 1 . .
H H98 0.745669 1.021595 0.420243 0.027 Uiso calc 1 . .
C C4B 0.27773(19) -0.09871(19) 0.2692(2) 0.0229(6) Uani d 1 . .
H H18 0.278765 -0.123363 0.309755 0.027 Uiso calc 1 . .
C C1L 0.81674(19) 1.28998(19) 0.7354(2) 0.0238(6) Uani d 1 . .
H H109 0.844539 1.354072 0.764838 0.029 Uiso calc 1 . .
C C1B 0.31065(19) 0.09432(19) 0.3709(2) 0.0221(5) Uani d 1 . .
H H15 0.323037 0.147801 0.428007 0.027 Uiso calc 1 . .
C C5I 0.7821(2) 0.5915(2) 0.7576(2) 0.0259(6) Uani d 1 . .
H H140 0.775300 0.647941 0.757464 0.031 Uiso calc 1 . .
C C1H 0.3231(2) 0.4412(2) 0.0453(2) 0.0251(6) Uani d 1 . .
H H29 0.320691 0.486495 0.025852 0.030 Uiso calc 1 . .
C C2K 0.64193(19) 0.91997(19) 0.4022(2) 0.0214(5) Uani d 1 . .
H H99 0.636475 0.890830 0.339037 0.026 Uiso calc 1 . .
C C3M 0.7196(2) 1.3567(2) 0.9220(2) 0.0244(6) Uani d 1 . .
H H114 0.683208 1.301990 0.916478 0.029 Uiso calc 1 . .
C C4K 0.7061(2) 0.7958(2) 0.4132(2) 0.0239(6) Uani d 1 . .
H H101 0.702809 0.759715 0.350709 0.029 Uiso calc 1 . .
C C4L 0.78089(19) 1.12283(18) 0.5763(2) 0.0218(5) Uani d 1 . .
H H106 0.807754 1.139232 0.536315 0.026 Uiso calc 1 . .
C C4C 0.23020(19) -0.3551(2) -0.0157(2) 0.0227(5) Uani d 1 . .
H H11 0.207640 -0.416867 -0.027815 0.027 Uiso calc 1 . .
C C1I 0.7067(2) 0.5024(2) 0.6088(2) 0.0271(6) Uani d 1 . .
H H144 0.715164 0.454802 0.553536 0.033 Uiso calc 1 . .
C C5L 0.85443(19) 1.1452(2) 0.6548(2) 0.0256(6) Uani d 1 . .
H H105 0.828687 1.122352 0.691108 0.031 Uiso calc 1 . .
C C3L 0.70319(19) 1.1718(2) 0.6043(2) 0.0226(5) Uani d 1 . .
H H107 0.671099 1.148489 0.637340 0.027 Uiso calc 1 . .
C C1D 0.2073(2) -0.4362(2) -0.1723(2) 0.0238(6) Uani d 1 . .
H H1 0.180193 -0.481154 -0.157237 0.029 Uiso calc 1 . .
C C5B 0.20300(19) -0.04334(19) 0.2795(2) 0.0237(6) Uani d 1 . .
H H19 0.195701 -0.027549 0.232522 0.028 Uiso calc 1 . .
C C4O 0.7089(2) 1.1130(2) 1.2481(2) 0.0234(6) Uani d 1 . .
H H129 0.711035 1.143921 1.310759 0.028 Uiso calc 1 . .
C C3B 0.37231(18) -0.04419(19) 0.2819(2) 0.0214(5) Uani d 1 . .
H H17 0.372839 -0.031788 0.232907 0.026 Uiso calc 1 . .
C C3K 0.6275(2) 0.8467(2) 0.4285(2) 0.0252(6) Uani d 1 . .
H H100 0.625046 0.874316 0.490341 0.030 Uiso calc 1 . .
C C4I 0.70031(19) 0.55971(19) 0.7878(2) 0.0229(6) Uani d 1 . .
H H141 0.709375 0.506752 0.794026 0.028 Uiso calc 1 . .
C C4H 0.3141(2) 0.3953(2) 0.1809(2) 0.0257(6) Uani d 1 . .
H H32 0.306738 0.452989 0.226943 0.031 Uiso calc 1 . .
C C5O 0.7905(2) 1.0670(2) 1.2293(2) 0.0265(6) Uani d 1 . .
H H130 0.791898 1.042324 1.167403 0.032 Uiso calc 1 . .
C C4P 0.71111(19) 0.78935(19) 1.0858(2) 0.0238(6) Uani d 1 . .
H H136 0.729405 0.778077 1.134567 0.029 Uiso calc 1 . .
C C5C 0.1591(2) -0.2983(2) 0.0206(2) 0.0267(6) Uani d 1 . .
H H12 0.180653 -0.236935 0.031289 0.032 Uiso calc 1 . .
C C2D 0.2840(2) -0.47043(19) -0.2210(2) 0.0241(6) Uani d 1 . .
H H2 0.257984 -0.530641 -0.269203 0.029 Uiso calc 1 . .
C C1P 0.7129(2) 0.6185(2) 0.9428(2) 0.0251(6) Uani d 1 . .
H H133 0.723353 0.557237 0.923696 0.030 Uiso calc 1 . .
C C2P 0.6321(2) 0.63080(19) 0.9890(2) 0.0249(6) Uani d 1 . .
H H134 0.644516 0.613941 1.034821 0.030 Uiso calc 1 . .
C C4N 0.7591(2) 1.3419(2) 1.1609(2) 0.0260(6) Uani d 1 . .
H H122 0.771367 1.406958 1.199240 0.031 Uiso calc 1 . .
C C3C 0.32148(19) -0.31751(19) 0.0496(2) 0.0225(6) Uani d 1 . .
H H10 0.346943 -0.257413 0.058965 0.027 Uiso calc 1 . .
C C2C 0.3040(2) -0.31241(19) 0.1342(2) 0.0231(5) Uani d 1 . .
H H9 0.282243 -0.373720 0.123680 0.028 Uiso calc 1 . .
C C3P 0.62033(19) 0.72757(19) 1.03117(19) 0.0228(6) Uani d 1 . .
H H135 0.599670 0.743103 0.985788 0.027 Uiso calc 1 . .
C C4D 0.2370(2) -0.4045(2) -0.3154(2) 0.0250(6) Uani d 1 . .
H H4 0.208491 -0.464088 -0.363409 0.030 Uiso calc 1 . .
C C3A 0.38758(19) 0.2627(2) 0.3374(2) 0.0233(6) Uani d 1 . .
H H24 0.405646 0.230425 0.281307 0.028 Uiso calc 1 . .
C C2H 0.4031(2) 0.4758(2) 0.1214(2) 0.0262(6) Uani d 1 . .
H H30 0.392291 0.531174 0.168214 0.031 Uiso calc 1 . .
C C5P 0.7847(2) 0.7730(2) 1.0311(2) 0.0304(7) Uani d 1 . .
H H137 0.766818 0.784601 0.982437 0.037 Uiso calc 1 . .
C C3G 0.4212(2) 0.3396(2) -0.1359(2) 0.0235(6) Uani d 1 . .
H H38 0.432668 0.284703 -0.134811 0.028 Uiso calc 1 . .
C C4M 0.80454(19) 1.3362(2) 0.8849(2) 0.0231(6) Uani d 1 . .
H H115 0.838944 1.391140 0.889194 0.028 Uiso calc 1 . .
C C4G 0.33059(19) 0.3565(2) -0.10779(19) 0.0219(5) Uani d 1 . .
H H39 0.318045 0.412856 -0.104863 0.026 Uiso calc 1 . .
C C6G 0.1600(2) 0.2932(2) -0.1509(2) 0.0306(7) Uani d 1 . .
H H64A 0.114053 0.241332 -0.192692 0.037 Uiso calc 1 . .
H H64B 0.157577 0.300101 -0.093572 0.037 Uiso calc 1 . .
C C2O 0.61608(19) 0.9703(2) 1.2249(2) 0.0240(6) Uani d 1 . .
H H127 0.615319 0.995256 1.286970 0.029 Uiso calc 1 . .
C C1C 0.22856(19) -0.2583(2) 0.1655(2) 0.0235(6) Uani d 1 . .
H H8 0.216141 -0.257705 0.218959 0.028 Uiso calc 1 . .
C C3D 0.3182(2) -0.4117(2) -0.2602(2) 0.0236(6) Uani d 1 . .
H H3 0.348207 -0.351760 -0.213604 0.028 Uiso calc 1 . .
C C3I 0.6123(2) 0.5374(2) 0.7235(2) 0.0289(6) Uani d 1 . .
H H142 0.600399 0.591750 0.721467 0.035 Uiso calc 1 . .
C C2M 0.7496(2) 1.4271(2) 1.0178(2) 0.0293(6) Uani d 1 . .
H H113 0.783755 1.481044 1.019952 0.035 Uiso calc 1 . .
C C1N 0.7277(2) 1.2688(2) 1.2749(2) 0.0263(6) Uani d 1 . .
H H119 0.723753 1.276642 1.332892 0.032 Uiso calc 1 . .
C C5M 0.8643(2) 1.3037(3) 0.9366(2) 0.0302(7) Uani d 1 . .
H H116 0.833673 1.245835 0.929040 0.036 Uiso calc 1 . .
C C6I 0.8726(2) 0.6056(2) 0.8134(2) 0.0308(7) Uani d 1 . .
H H14A 0.921239 0.629997 0.793962 0.037 Uiso calc 1 . .
H H14B 0.873005 0.648742 0.873000 0.037 Uiso calc 1 . .
C C2B 0.39096(18) 0.04397(19) 0.3638(2) 0.0219(5) Uani d 1 . .
H H16 0.398659 0.031312 0.412801 0.026 Uiso calc 1 . .
C C1O 0.70214(19) 0.92891(19) 1.2083(2) 0.0231(6) Uani d 1 . .
H H126 0.701780 0.886321 1.231339 0.028 Uiso calc 1 . .
C C3N 0.6614(2) 1.3025(2) 1.1592(2) 0.0288(6) Uani d 1 . .
H H121 0.648631 1.238393 1.117193 0.035 Uiso calc 1 . .
C C4J 0.6947(2) 0.5696(2) 0.5146(2) 0.0310(7) Uani d 1 . .
H H91 0.698633 0.507985 0.474171 0.037 Uiso calc 1 . .
C C3J 0.6079(2) 0.5921(2) 0.4833(2) 0.0257(6) Uani d 1 . .
H H92 0.604779 0.653952 0.524109 0.031 Uiso calc 1 . .
C C4A 0.2950(2) 0.2133(2) 0.3345(2) 0.0255(6) Uani d 1 . .
H H25 0.280352 0.239391 0.392631 0.031 Uiso calc 1 . .
C C2N 0.6542(2) 1.3111(2) 1.2472(2) 0.0300(7) Uani d 1 . .
H H120 0.664651 1.374977 1.289516 0.036 Uiso calc 1 . .
C C2J 0.6147(2) 0.5861(2) 0.3953(2) 0.0313(7) Uani d 1 . .
H H93 0.618809 0.524089 0.355985 0.038 Uiso calc 1 . .
C C4F 0.3592(2) 0.0951(2) -0.3650(2) 0.0311(7) Uani d 1 . .
H H44 0.374356 0.118033 -0.404705 0.037 Uiso calc 1 . .
C C2I 0.6227(2) 0.4675(2) 0.6342(2) 0.0277(6) Uani d 1 . .
H H143 0.632924 0.413489 0.637786 0.033 Uiso calc 1 . .
C C5H 0.2360(2) 0.3621(3) 0.1036(2) 0.0317(7) Uani d 1 . .
H H33 0.242856 0.303878 0.058066 0.038 Uiso calc 1 . .
C C5G 0.2535(2) 0.2785(2) -0.1706(2) 0.0256(6) Uani d 1 . .
H H40 0.264847 0.223570 -0.169296 0.031 Uiso calc 1 . .
C C6B 0.1118(2) -0.0930(2) 0.2793(3) 0.0360(8) Uani d 1 . .
H H77A 0.098975 -0.153822 0.231533 0.043 Uiso calc 1 . .
H H77B 0.115229 -0.096473 0.332912 0.043 Uiso calc 1 . .
C C1J 0.7003(2) 0.6472(2) 0.3999(2) 0.0327(7) Uani d 1 . .
H H94 0.704803 0.636699 0.341229 0.039 Uiso calc 1 . .
C C5D 0.1676(2) -0.3649(2) -0.2595(2) 0.0301(7) Uani d 1 . .
H H5 0.195658 -0.304644 -0.212388 0.036 Uiso calc 1 . .
C C6L 0.9402(2) 1.1077(2) 0.6311(2) 0.0342(7) Uani d 1 . .
H H16A 0.981755 1.120867 0.683736 0.041 Uiso calc 1 . .
H H16B 0.923400 1.042913 0.595940 0.041 Uiso calc 1 . .
C C1F 0.3553(3) -0.0918(2) -0.4711(3) 0.0370(8) Uani d 1 . .
H H47 0.362716 -0.138794 -0.527239 0.044 Uiso calc 1 . .
C C5K 0.7987(2) 0.8606(2) 0.4547(3) 0.0311(7) Uani d 1 . .
H H102 0.810724 0.889468 0.518251 0.037 Uiso calc 1 A 2
C C6F 0.1866(2) 0.0560(2) -0.4275(2) 0.0337(7) Uani d 1 . .
H H60A 0.136551 0.004820 -0.460269 0.040 Uiso calc 1 . .
H H60B 0.169376 0.095403 -0.373601 0.040 Uiso calc 1 . .
C C6C 0.0660(2) -0.3344(2) -0.0366(2) 0.0316(7) Uani d 1 . .
H H81A 0.023323 -0.298391 -0.007095 0.038 Uiso calc 1 . .
H H81B 0.068283 -0.330395 -0.089399 0.038 Uiso calc 1 . .
C C3H 0.40532(19) 0.4078(2) 0.1539(2) 0.0223(5) Uani d 1 . .
H H31 0.412370 0.350531 0.107019 0.027 Uiso calc 1 . .
C C6O 0.8820(2) 1.1276(2) 1.2820(3) 0.0355(8) Uani d 1 . .
H H15A 0.930640 1.094732 1.263202 0.043 Uiso calc 1 . .
H H15B 0.890895 1.178657 1.271238 0.043 Uiso calc 1 . .
C C1M 0.8143(2) 1.3964(2) 1.0673(2) 0.0296(6) Uani d 1 . .
H H112 0.838949 1.446760 1.125538 0.035 Uiso calc 1 . .
C C2A 0.3860(2) 0.3583(2) 0.3560(2) 0.0261(6) Uani d 1 . .
H H23 0.382167 0.393452 0.417107 0.031 Uiso calc 1 . .
C C1A 0.3026(2) 0.3633(2) 0.3001(2) 0.0263(6) Uani d 1 . .
H H22 0.296500 0.426351 0.323651 0.032 Uiso calc 1 . .
C C6M 0.9571(2) 1.2972(3) 0.9114(2) 0.0360(7) Uani d 1 . .
H H16C 0.993496 1.275883 0.944716 0.043 Uiso calc 1 . .
H H16D 0.949490 1.254439 0.850369 0.043 Uiso calc 1 . .
C C1G 0.3322(2) 0.2469(2) -0.2866(2) 0.0261(6) Uani d 1 . .
H H36 0.325606 0.237890 -0.346046 0.031 Uiso calc 1 . .
C C2G 0.4130(2) 0.3225(2) -0.2295(2) 0.0297(6) Uani d 1 . .
H H37 0.402220 0.377099 -0.231631 0.036 Uiso calc 1 . .
C C5F 0.2709(2) 0.0236(2) -0.4070(2) 0.0313(7) Uani d 1 . .
H H43 0.259478 -0.000952 -0.367783 0.038 Uiso calc 1 . .
C C5N 0.8291(2) 1.3010(2) 1.1942(2) 0.0296(6) Uani d 1 . .
H H123 0.822373 1.237134 1.153070 0.035 Uiso calc 1 . .
C C5A 0.2218(2) 0.2201(2) 0.2722(3) 0.0354(8) Uani d 1 . .
H H26 0.228115 0.187738 0.211554 0.043 Uiso calc 0.5 B 1
H H26A 0.242474 0.198121 0.216841 0.043 Uiso calc 0.5 C 2
C C6P 0.8777(2) 0.8298(3) 1.0829(3) 0.0488(11) Uani d 1 . .
H H15C 0.922669 0.815094 1.045935 0.059 Uiso calc 1 . .
H H15D 0.875526 0.892869 1.103937 0.059 Uiso calc 1 . .
C C1E 0.2557(3) -0.3821(2) -0.4396(3) 0.0381(8) Uani d 1 . .
H H50 0.233598 -0.447115 -0.466634 0.046 Uiso calc 1 . .
C C3F 0.4370(2) 0.0555(2) -0.3430(3) 0.0371(8) Uani d 1 . .
H H45 0.423245 0.037637 -0.299475 0.044 Uiso calc 1 . .
C C4E 0.2992(3) -0.2274(3) -0.4629(3) 0.0394(8) Uani d 1 . .
H H53 0.285868 -0.251608 -0.525977 0.047 Uiso calc 1 . .
C C3E 0.3763(3) -0.2655(3) -0.4371(3) 0.0381(8) Uani d 1 . .
H H52 0.394785 -0.233660 -0.373684 0.046 Uiso calc 1 . .
C C2E 0.3468(3) -0.3648(3) -0.4666(3) 0.0452(9) Uani d 1 . .
H H51 0.338054 -0.397941 -0.530001 0.054 Uiso calc 1 . .
O O6H1 0.1267(6) 0.4429(7) 0.1842(6) 0.069(2) Uani d 0.5 D 1
H H69A 0.084790 0.454334 0.158887 0.104 Uiso calc 0.5 D 1
O O6H2 0.1390(5) 0.4201(6) 0.2070(5) 0.0513(18) Uani d 0.5 D 2
H H69B 0.086549 0.414795 0.215377 0.077 Uiso calc 0.5 D 2
O O6N 0.9921(2) 1.3200(4) 1.2466(4) 0.0879(15) Uani d 1 . .
H H160 0.981500 1.326387 1.293386 0.132 Uiso calc 1 . .
O O17W 0.0313(3) 0.5385(3) 0.0836(3) 0.0830(13) Uani d 1 . .
C C6H 0.1430(2) 0.3523(3) 0.1262(3) 0.0485(10) Uani d 1 . .
H H68A 0.096105 0.323025 0.073732 0.058 Uiso calc 0.5 D 1
H H68B 0.140308 0.315691 0.155118 0.058 Uiso calc 0.5 D 1
H H68C 0.097373 0.352977 0.082698 0.058 Uiso calc 0.5 D 2
H H68D 0.128281 0.294788 0.125100 0.058 Uiso calc 0.5 D 2
C C5E 0.2133(3) -0.2475(3) -0.4319(4) 0.0491(10) Uani d 1 . .
C C2F 0.4473(3) -0.0271(3) -0.4240(3) 0.0405(8) Uani d 1 . .
H H46 0.469776 -0.007000 -0.463401 0.049 Uiso calc 1 . .
C C6D 0.0817(3) -0.3610(3) -0.3107(3) 0.0457(9) Uani d 1 . .
H H85A 0.039178 -0.337689 -0.272430 0.055 Uiso calc 1 . .
H H85B 0.096917 -0.320047 -0.333539 0.055 Uiso calc 1 . .
O O6J2 0.8766(4) 0.5577(4) 0.5147(4) 0.078(2) Uani d 0.681(10) E 1
H H96 0.839184 0.521215 0.518670 0.117 Uiso calc 0.681(10) E 1
C C5J 0.7781(3) 0.6352(5) 0.5205(5) 0.077(2) Uani d 1 . .
H H90 0.762506 0.694290 0.553033 0.093 Uiso calc 1 . .
C C6N 0.9268(3) 1.3497(4) 1.2097(4) 0.0577(13) Uani d 1 . .
H H15E 0.940345 1.342281 1.154716 0.069 Uiso calc 1 . .
H H15F 0.931009 1.413403 1.247274 0.069 Uiso calc 1 . .
C C6A2 0.1259(9) 0.1885(11) 0.2886(9) 0.045(3) Uani d 0.5 F 1
H H74A 0.078314 0.194721 0.250531 0.053 Uiso calc 0.5 F 1
H H74B 0.118894 0.125088 0.271841 0.053 Uiso calc 0.5 F 1
O O6A2 0.1102(5) 0.2371(7) 0.3795(6) 0.070(2) Uani d 0.5 F 1
H H76B 0.060(8) 0.288(8) 0.3835(9) 0.105 Uiso calc 0.5 F 1
O O6A1 0.0648(3) 0.1665(3) 0.1881(4) 0.0340(11) Uani d 0.5 F 2
H H76A 0.049775 0.215614 0.206502 0.051 Uiso calc 0.5 F 2
C C6A1 0.1262(9) 0.1658(9) 0.2527(8) 0.034(2) Uani d 0.5 F 2
H H74C 0.130932 0.103981 0.236015 0.041 Uiso calc 0.5 F 2
H H74D 0.101785 0.188688 0.305482 0.041 Uiso calc 0.5 F 2
C C6J 0.8707(4) 0.6430(4) 0.5734(5) 0.0787(16) Uani d 1 . .
H H95A 0.918469 0.689071 0.577207 0.094 Uiso calc 0.681(10) E 1
H H95B 0.867133 0.650010 0.630629 0.094 Uiso calc 0.681(10) E 1
H H95C 0.889915 0.703318 0.621860 0.094 Uiso calc 0.319(10) E 2
H H95D 0.864555 0.601232 0.596598 0.094 Uiso calc 0.319(10) E 2
O O6E1 0.0955(12) -0.2315(11) -0.5249(10) 0.135(5) Uani d 0.5 G 1
H H3A 0.120128 -0.271701 -0.555845 0.203 Uiso calc 0.5 G 1
C C6E1 0.1300(10) -0.2042(10) -0.4412(11) 0.059(3) Uani d 0.5 G 1
H H58A 0.082986 -0.220544 -0.414892 0.071 Uiso calc 0.5 G 1
H H58B 0.148970 -0.139331 -0.410665 0.071 Uiso calc 0.5 G 1
O O6E2 0.0580(4) -0.2339(6) -0.4395(8) 0.082(3) Uani d 0.5 G 2
H H3B 0.023202 -0.203576 -0.447411 0.123 Uiso calc 0.5 G 2
C C6E2 0.1375(9) -0.2283(10) -0.4785(10) 0.056(3) Uani d 0.5 G 2
H H58C 0.153946 -0.168810 -0.472727 0.068 Uiso calc 0.5 G 2
H H58D 0.124115 -0.271888 -0.539680 0.068 Uiso calc 0.5 G 2
O O18W 0.7415(3) 0.6151(3) 0.1973(3) 0.0746(11) Uani d 1 . .
O O3W 0.57812(19) 0.6781(2) 0.2082(2) 0.0427(6) Uani d 1 . .
H H2WA 0.543447 0.627810 0.192091 0.064 Uiso d 1 . .
H H2WB 0.562760 0.691511 0.168178 0.064 Uiso d 1 . .
O O5W 0.95468(17) 0.42708(19) 0.65887(19) 0.0413(6) Uani d 1 . .
H H3WA 0.982321 0.386821 0.660296 0.062 Uiso d 1 . .
H H3WB 0.963261 0.467232 0.711564 0.062 Uiso d 1 . .
O O4W 0.8557(2) 0.3241(2) 0.4879(2) 0.0524(7) Uani d 1 . .
H H4WA 0.853898 0.290389 0.511504 0.079 Uiso d 1 . .
H H4WB 0.824511 0.363095 0.514489 0.079 Uiso d 1 . .
O O6W 0.66308(17) 0.27742(19) 0.45749(18) 0.0377(5) Uani d 1 . .
H H5WA 0.613768 0.289410 0.440276 0.057 Uiso d 1 . .
H H5WB 0.650579 0.235219 0.470067 0.057 Uiso d 1 . .
O O9W 0.96086(17) 1.03482(18) 0.41120(18) 0.0377(5) Uani d 1 . .
H H6WA 0.917160 0.998846 0.412368 0.056 Uiso d 1 . .
H H6WB 0.975257 1.077754 0.462820 0.056 Uiso d 1 . .
O O7W 0.07383(16) 0.32250(18) 0.67389(19) 0.0366(5) Uani d 1 . .
H H7WA 0.120021 0.308498 0.650747 0.055 Uiso d 1 . .
H H7WB 0.086153 0.321928 0.721890 0.055 Uiso d 1 . .
O O8W 0.18028(19) 0.27077(19) 0.5486(2) 0.0429(6) Uani d 1 . .
H H8WA 0.177603 0.218572 0.540680 0.064 Uiso d 1 . .
H H8WB 0.143470 0.295326 0.530023 0.064 Uiso d 1 . .
O O19W 0.9146(4) 0.6597(4) 0.1674(4) 0.1066(18) Uani d 1 . .
O O15W 0.0418(7) 0.7128(9) 0.3110(8) 0.192(4) Uani d 1 H 1
O O14W 0.9950(5) 0.3989(7) 0.4198(5) 0.155(4) Uani d 1 . .
O O6K1 0.9611(8) 0.8782(8) 0.499(2) 0.084(6) Uani d 0.53(4) I 1
H H1D 0.971005 0.872130 0.542193 0.126 Uiso calc 0.53(4) I 1
C C6K1 0.8809(11) 0.8167(16) 0.4420(16) 0.044(4) Uani d 0.53(4) I 1
H H6A 0.871216 0.765747 0.452968 0.053 Uiso calc 0.53(4) I 1
H H6B 0.888546 0.794613 0.382403 0.053 Uiso calc 0.53(4) I 1
O O10W 0.1552(6) 0.3800(7) 0.4684(6) 0.133(2) Uani d 1 J 2
H H0AA 0.203617 0.378294 0.447614 0.199 Uiso d 1 J 2
H H0AB 0.123652 0.406403 0.447476 0.199 Uiso d 1 J 2
O O13W 0.9767(9) 0.5847(7) 0.4050(8) 0.118(3) Uani d 0.578(12) K 5
O O6J1 0.9400(6) 0.6234(8) 0.5190(8) 0.069(3) Uani d 0.319(10) E 2
H H96A 0.914887 0.590926 0.468113 0.103 Uiso calc 0.319(10) E 2
O O16W 0.1722(5) 0.6001(6) 0.2501(7) 0.153(3) Uani d 1 L 1
O O12W 0.9259(11) 0.5828(9) 0.3209(11) 0.111(4) Uani d 0.422(12) K 4
O O6K2 0.9625(8) 0.8655(11) 0.448(2) 0.068(5) Uani d 0.47(4) I 2
H H1E 0.999543 0.838023 0.457628 0.103 Uiso calc 0.47(4) I 2
C C6K2 0.8742(13) 0.8103(18) 0.4156(19) 0.046(5) Uani d 0.47(4) I 2
H H6AA 0.874542 0.760504 0.428168 0.055 Uiso calc 0.47(4) I 2
H H6AB 0.859853 0.785497 0.353011 0.055 Uiso calc 0.47(4) I 2

loop_
_atom_site_aniso_label
_atom_site_aniso_U_11
_atom_site_aniso_U_22
_atom_site_aniso_U_33
_atom_site_aniso_U_12
_atom_site_aniso_U_13
_atom_site_aniso_U_23
Li1 0.027(2) 0.031(2) 0.021(2) 0.0053(19) 0.0061(19) 0.010(2)
Li2 0.047(3) 0.050(4) 0.048(4) 0.008(3) 0.010(3) 0.030(3)
O4G 0.0276(10) 0.0275(10) 0.0177(10) 0.0093(8) 0.0072(8) 0.0131(8)
O4B 0.0257(9) 0.0217(9) 0.0178(10) 0.0045(7) 0.0044(8) 0.0059(8)
O4I 0.0237(9) 0.0258(10) 0.0237(11) 0.0091(8) 0.0037(8) 0.0096(9)
O5L 0.0189(9) 0.0267(10) 0.0251(11) 0.0024(8) 0.0056(8) 0.0071(9)
O4M 0.0244(9) 0.0237(9) 0.0216(11) 0.0054(7) 0.0071(8) 0.0100(8)
O5D 0.0190(9) 0.0377(11) 0.0243(11) 0.0022(8) 0.0015(8) 0.0154(10)
O4C 0.0259(9) 0.0253(10) 0.0178(10) 0.0007(8) 0.0034(8) 0.0088(8)
O4L 0.0304(10) 0.0182(9) 0.0206(10) 0.0023(8) 0.0015(8) 0.0063(8)
O2K 0.0219(9) 0.0248(10) 0.0288(12) 0.0062(8) 0.0013(8) 0.0099(9)
O5B 0.0202(9) 0.0202(9) 0.0233(11) 0.0017(7) 0.0069(8) 0.0044(8)
O4P 0.0235(9) 0.0216(9) 0.0207(10) 0.0045(7) 0.0059(8) 0.0076(8)
O2P 0.0267(10) 0.0263(10) 0.0269(12) -0.0030(8) 0.0000(9) 0.0085(9)
O3B 0.0167(8) 0.0245(9) 0.0287(11) 0.0074(7) 0.0043(8) 0.0103(9)
O3C 0.0178(9) 0.0283(10) 0.0245(11) 0.0060(8) 0.0042(8) 0.0083(9)
O5C 0.0183(9) 0.0311(10) 0.0212(11) 0.0001(8) 0.0022(8) 0.0060(9)
O4H 0.0314(11) 0.0278(10) 0.0231(11) 0.0036(8) 0.0080(9) 0.0136(9)
O4F 0.0372(12) 0.0312(11) 0.0226(11) 0.0115(9) 0.0081(9) 0.0112(9)
O4A 0.0256(10) 0.0253(10) 0.0231(11) 0.0071(8) 0.0049(8) 0.0114(9)
O3L 0.0258(10) 0.0244(10) 0.0265(11) 0.0061(8) 0.0006(8) 0.0103(9)
O5O 0.0215(9) 0.0235(10) 0.0266(11) 0.0023(8) 0.0007(8) 0.0104(9)
O5K 0.0233(10) 0.0243(10) 0.0433(14) 0.0067(8) 0.0109(9) 0.0164(10)
O4J 0.0352(11) 0.0259(10) 0.0312(12) 0.0064(9) 0.0006(9) 0.0165(10)
O3A 0.0231(9) 0.0288(10) 0.0231(11) 0.0022(8) 0.0014(8) 0.0123(9)
O3H 0.0196(9) 0.0317(11) 0.0229(11) 0.0022(8) 0.0008(8) 0.0149(9)
O3O 0.0229(10) 0.0270(10) 0.0418(14) 0.0082(8) 0.0128(9) 0.0179(10)
O2O 0.0218(9) 0.0236(10) 0.0344(12) 0.0027(8) 0.0102(9) 0.0083(9)
O3G 0.0246(10) 0.0279(10) 0.0266(12) 0.0021(8) 0.0039(8) 0.0107(9)
O4K 0.0438(12) 0.0252(10) 0.0231(11) 0.0028(9) 0.0000(9) 0.0144(9)
O5H 0.0260(10) 0.0474(13) 0.0307(13) 0.0143(9) 0.0088(9) 0.0219(11)
O3D 0.0288(10) 0.0297(10) 0.0258(11) 0.0128(8) 0.0109(9) 0.0130(9)
O2D 0.0368(11) 0.0317(11) 0.0211(11) 0.0158(9) 0.0057(9) 0.0117(9)
O5P 0.0214(9) 0.0288(11) 0.0265(12) 0.0092(8) -0.0007(8) 0.0005(9)
O4O 0.0293(10) 0.0239(10) 0.0215(11) 0.0039(8) 0.0063(8) 0.0112(9)
O3M 0.0325(11) 0.0424(12) 0.0288(12) 0.0187(10) 0.0094(9) 0.0188(11)
O6G 0.0284(11) 0.0391(12) 0.0377(14) 0.0136(9) 0.0111(10) 0.0203(11)
O5I 0.0294(10) 0.0322(11) 0.0254(12) 0.0099(9) 0.0045(9) 0.0147(9)
O3P 0.0241(10) 0.0247(10) 0.0304(12) 0.0017(8) 0.0097(9) 0.0088(9)
O2B 0.0162(9) 0.0263(10) 0.0272(12) -0.0003(7) 0.0027(8) 0.0099(9)
O4N 0.0281(10) 0.0303(10) 0.0259(12) 0.0031(8) 0.0097(9) 0.0158(9)
O4D 0.0337(11) 0.0290(10) 0.0250(11) 0.0104(9) 0.0085(9) 0.0153(9)
O2L 0.0337(11) 0.0314(11) 0.0272(12) 0.0167(9) 0.0069(9) 0.0113(10)
O5N 0.0312(11) 0.0329(11) 0.0300(12) -0.0047(9) 0.0000(9) 0.0174(10)
O5A 0.0254(10) 0.0377(12) 0.0467(15) 0.0103(9) 0.0143(10) 0.0294(11)
O2C 0.0264(10) 0.0281(10) 0.0248(11) 0.0073(8) -0.0019(9) 0.0102(9)
O1W 0.0307(11) 0.0380(12) 0.0268(12) 0.0106(9) 0.0079(9) 0.0179(10)
O5M 0.0220(10) 0.0572(15) 0.0266(12) 0.0026(10) 0.0051(9) 0.0251(12)
O2H 0.0272(10) 0.0404(12) 0.0313(12) 0.0026(9) 0.0070(9) 0.0214(11)
O5G 0.0244(10) 0.0325(11) 0.0232(11) 0.0055(8) 0.0023(8) 0.0115(9)
O6I 0.0284(11) 0.0371(12) 0.0310(13) 0.0056(9) -0.0047(9) 0.0147(10)
O4E 0.0482(14) 0.0338(12) 0.0355(14) 0.0131(10) 0.0187(11) 0.0202(11)
O2I 0.0382(12) 0.0344(12) 0.0311(13) -0.0112(10) -0.0083(10) 0.0187(11)
O3J 0.0252(10) 0.0351(12) 0.0308(13) 0.0034(9) 0.0059(9) 0.0146(10)
O5F 0.0595(16) 0.0269(11) 0.0254(12) 0.0127(11) 0.0098(11) 0.0107(10)
O2A 0.0278(10) 0.0289(10) 0.0275(12) -0.0039(8) -0.0004(9) 0.0143(9)
O2N 0.0320(11) 0.0374(12) 0.0510(16) 0.0139(10) 0.0243(11) 0.0251(12)
O6L 0.0302(12) 0.0419(13) 0.0400(15) 0.0072(10) 0.0163(11) 0.0051(12)
O6C 0.0347(12) 0.0447(14) 0.0371(15) -0.0055(10) -0.0064(11) 0.0186(12)
O3K 0.0249(10) 0.0327(11) 0.0466(15) 0.0011(9) 0.0030(10) 0.0227(11)
O3I 0.0191(10) 0.0617(16) 0.0351(14) -0.0032(10) 0.0002(9) 0.0288(13)
O6F 0.0508(14) 0.0344(12) 0.0265(13) 0.0116(10) 0.0097(11) 0.0134(10)
O2G 0.0317(12) 0.0638(17) 0.0254(13) -0.0032(12) 0.0122(10) 0.0087(12)
O11W 0.0449(14) 0.0532(16) 0.0398(16) 0.0007(12) 0.0043(12) 0.0266(14)
O2W 0.0308(12) 0.0347(12) 0.0514(17) 0.0079(10) 0.0173(11) 0.0083(12)
O2J 0.0403(13) 0.0380(13) 0.0302(13) 0.0109(10) -0.0016(10) 0.0122(11)
O6O 0.0394(13) 0.0330(12) 0.0424(16) 0.0026(10) -0.0088(11) 0.0077(12)
O6M 0.0319(12) 0.0534(15) 0.0427(16) 0.0057(11) 0.0129(11) 0.0185(13)
O3N 0.0389(13) 0.0607(16) 0.0488(17) 0.0254(12) 0.0172(12) 0.0388(15)
O2M 0.0459(13) 0.0434(13) 0.0327(13) 0.0204(11) 0.0204(11) 0.0202(11)
O6B 0.0262(11) 0.0458(14) 0.0391(15) 0.0083(10) 0.0063(10) 0.0051(12)
O3F 0.0313(12) 0.0432(14) 0.066(2) 0.0104(11) 0.0096(13) 0.0230(14)
O5J 0.0390(15) 0.099(3) 0.127(3) 0.0363(16) 0.0404(18) 0.101(3)
O3E 0.0547(16) 0.0431(14) 0.0536(18) 0.0180(12) 0.0290(14) 0.0278(14)
O5E 0.0576(17) 0.0429(15) 0.0506(18) -0.0049(12) -0.0137(14) 0.0316(14)
O2E 0.076(2) 0.0560(17) 0.073(2) 0.0421(16) 0.0515(18) 0.0479(17)
O6D 0.0362(14) 0.097(3) 0.058(2) 0.0103(15) -0.0048(13) 0.053(2)
O2F 0.0399(14) 0.0421(15) 0.068(2) 0.0170(12) 0.0177(14) 0.0172(14)
O6P 0.0441(16) 0.0523(18) 0.066(2) 0.0100(13) -0.0227(16) 0.0009(16)
C3O 0.0193(12) 0.0242(13) 0.0229(14) 0.0056(10) 0.0060(10) 0.0090(11)
C2L 0.0263(13) 0.0223(13) 0.0218(14) 0.0065(11) 0.0074(11) 0.0107(12)
C1K 0.0208(12) 0.0227(13) 0.0244(15) 0.0063(10) 0.0059(11) 0.0106(11)
C4B 0.0204(12) 0.0242(13) 0.0196(14) 0.0041(10) 0.0037(10) 0.0068(11)
C1L 0.0225(13) 0.0249(13) 0.0246(15) 0.0058(10) 0.0077(11) 0.0112(12)
C1B 0.0208(12) 0.0222(13) 0.0217(14) 0.0033(10) 0.0032(10) 0.0095(11)
C5I 0.0245(13) 0.0232(13) 0.0266(16) 0.0049(10) 0.0043(12) 0.0091(12)
C1H 0.0293(14) 0.0265(13) 0.0219(15) 0.0081(11) 0.0083(12) 0.0122(12)
C2K 0.0199(12) 0.0226(12) 0.0213(14) 0.0052(10) 0.0043(10) 0.0100(11)
C3M 0.0228(13) 0.0280(14) 0.0236(15) 0.0057(11) 0.0061(11) 0.0126(12)
C4K 0.0256(13) 0.0251(13) 0.0219(15) 0.0026(11) 0.0036(11) 0.0127(12)
C4L 0.0205(12) 0.0192(12) 0.0241(14) 0.0035(10) 0.0028(11) 0.0094(11)
C4C 0.0208(12) 0.0246(13) 0.0210(14) 0.0036(10) 0.0019(11) 0.0100(11)
C1I 0.0367(15) 0.0236(13) 0.0237(15) 0.0069(11) 0.0044(12) 0.0137(12)
C5L 0.0199(13) 0.0264(14) 0.0253(15) 0.0057(10) 0.0033(11) 0.0080(12)
C3L 0.0193(12) 0.0256(13) 0.0227(14) 0.0043(10) 0.0016(11) 0.0119(12)
C1D 0.0244(13) 0.0233(13) 0.0183(14) 0.0011(10) 0.0005(11) 0.0071(11)
C5B 0.0171(12) 0.0230(13) 0.0216(14) 0.0030(10) 0.0034(10) 0.0031(11)
C4O 0.0256(13) 0.0242(13) 0.0223(15) 0.0036(11) 0.0049(11) 0.0128(12)
C3B 0.0175(12) 0.0239(13) 0.0227(14) 0.0068(10) 0.0057(10) 0.0099(11)
C3K 0.0244(13) 0.0277(14) 0.0280(16) 0.0042(11) 0.0086(12) 0.0162(13)
C4I 0.0196(12) 0.0219(12) 0.0199(14) 0.0008(10) 0.0018(11) 0.0050(11)
C4H 0.0250(13) 0.0318(15) 0.0229(15) 0.0052(11) 0.0064(11) 0.0150(13)
C5O 0.0251(14) 0.0255(13) 0.0296(16) 0.0024(11) 0.0060(12) 0.0141(13)
C4P 0.0193(12) 0.0225(13) 0.0221(15) 0.0036(10) 0.0023(11) 0.0047(11)
C5C 0.0240(13) 0.0308(15) 0.0209(15) 0.0063(11) 0.0043(11) 0.0085(12)
C2D 0.0272(13) 0.0222(13) 0.0192(14) 0.0039(10) 0.0008(11) 0.0079(11)
C1P 0.0235(13) 0.0257(13) 0.0205(14) 0.0059(11) -0.0015(11) 0.0074(12)
C2P 0.0246(13) 0.0237(13) 0.0222(15) 0.0038(11) 0.0014(11) 0.0084(12)
C4N 0.0262(14) 0.0295(14) 0.0279(16) 0.0059(11) 0.0106(12) 0.0172(13)
C3C 0.0186(12) 0.0226(13) 0.0238(15) 0.0039(10) 0.0024(11) 0.0094(11)
C2C 0.0228(12) 0.0231(13) 0.0197(14) 0.0051(10) 0.0016(11) 0.0077(11)
C3P 0.0218(12) 0.0227(12) 0.0200(14) 0.0043(10) 0.0047(11) 0.0068(11)
C4D 0.0269(13) 0.0266(13) 0.0236(15) 0.0071(11) 0.0068(11) 0.0128(12)
C3A 0.0223(13) 0.0257(13) 0.0209(14) 0.0031(10) 0.0039(11) 0.0107(11)
C2H 0.0311(14) 0.0243(13) 0.0225(15) 0.0056(11) 0.0066(12) 0.0102(12)
C5P 0.0204(13) 0.0267(14) 0.0286(17) 0.0022(11) 0.0044(12) 0.0006(13)
C3G 0.0229(13) 0.0250(13) 0.0206(14) 0.0006(10) 0.0040(11) 0.0103(12)
C4M 0.0188(12) 0.0285(14) 0.0221(15) 0.0045(10) 0.0042(10) 0.0121(12)
C4G 0.0234(13) 0.0265(13) 0.0169(14) 0.0056(10) 0.0045(10) 0.0108(11)
C6G 0.0226(13) 0.0368(16) 0.0340(18) 0.0029(12) 0.0034(12) 0.0193(14)
C2O 0.0211(12) 0.0262(13) 0.0249(15) 0.0040(10) 0.0080(11) 0.0118(12)
C1C 0.0203(12) 0.0250(13) 0.0179(14) 0.0015(10) 0.0024(11) 0.0051(11)
C3D 0.0247(13) 0.0234(13) 0.0222(14) 0.0077(10) 0.0068(11) 0.0093(11)
C3I 0.0234(13) 0.0350(15) 0.0249(16) -0.0007(11) -0.0008(12) 0.0142(13)
C2M 0.0354(16) 0.0277(14) 0.0281(17) 0.0071(12) 0.0124(13) 0.0144(13)
C1N 0.0337(15) 0.0228(13) 0.0240(15) 0.0023(11) 0.0110(12) 0.0120(12)
C5M 0.0245(14) 0.0502(19) 0.0247(16) 0.0143(13) 0.0090(12) 0.0225(15)
C6I 0.0218(13) 0.0327(16) 0.0299(17) 0.0009(11) 0.0036(12) 0.0097(14)
C2B 0.0165(12) 0.0223(13) 0.0262(15) 0.0007(10) 0.0040(10) 0.0118(12)
C1O 0.0222(13) 0.0245(13) 0.0206(14) 0.0027(10) 0.0051(11) 0.0093(11)
C3N 0.0230(13) 0.0398(16) 0.0333(18) 0.0109(12) 0.0113(12) 0.0231(15)
C4J 0.0294(15) 0.0377(16) 0.0410(19) 0.0104(13) 0.0108(14) 0.0295(16)
C3J 0.0221(13) 0.0261(13) 0.0282(16) 0.0053(10) 0.0022(11) 0.0128(12)
C4A 0.0226(13) 0.0289(14) 0.0319(17) 0.0053(11) 0.0091(12) 0.0193(13)
C2N 0.0318(15) 0.0290(14) 0.0353(18) 0.0089(12) 0.0183(13) 0.0170(14)
C2J 0.0373(16) 0.0269(14) 0.0291(17) 0.0068(12) 0.0053(13) 0.0129(13)
C4F 0.0377(16) 0.0293(15) 0.0269(17) 0.0085(13) 0.0123(13) 0.0119(13)
C2I 0.0323(15) 0.0253(13) 0.0204(15) -0.0014(11) -0.0014(12) 0.0100(12)
C5H 0.0208(13) 0.0477(18) 0.0288(17) 0.0035(12) 0.0034(12) 0.0212(15)
C5G 0.0251(13) 0.0264(13) 0.0242(15) 0.0032(11) 0.0019(11) 0.0123(12)
C6B 0.0203(13) 0.0274(15) 0.046(2) -0.0004(11) 0.0104(13) 0.0056(14)
C1J 0.0401(17) 0.0327(16) 0.0361(19) 0.0137(13) 0.0119(14) 0.0228(15)
C5D 0.0261(14) 0.0391(16) 0.0342(18) 0.0139(12) 0.0125(13) 0.0218(15)
C6L 0.0245(14) 0.0336(16) 0.0316(18) 0.0096(12) -0.0009(12) 0.0052(14)
C1F 0.056(2) 0.0309(16) 0.0316(18) 0.0152(15) 0.0199(16) 0.0168(15)
C5K 0.0233(14) 0.0201(13) 0.045(2) 0.0018(11) -0.0001(13) 0.0140(13)
C6F 0.0347(16) 0.0329(16) 0.0268(17) 0.0011(13) 0.0051(13) 0.0102(14)
C6C 0.0230(14) 0.0370(16) 0.0280(17) 0.0056(12) 0.0017(12) 0.0106(14)
C3H 0.0205(12) 0.0274(13) 0.0184(14) 0.0038(10) 0.0026(10) 0.0109(11)
C6O 0.0226(14) 0.0317(16) 0.049(2) 0.0009(12) 0.0009(14) 0.0193(16)
C1M 0.0318(15) 0.0349(15) 0.0234(16) 0.0006(12) 0.0085(12) 0.0156(13)
C2A 0.0280(14) 0.0279(14) 0.0256(16) 0.0037(11) 0.0067(12) 0.0156(13)
C1A 0.0284(14) 0.0300(14) 0.0278(16) 0.0076(11) 0.0119(12) 0.0180(13)
C6M 0.0240(14) 0.054(2) 0.0304(18) 0.0125(13) 0.0050(13) 0.0191(16)
C1G 0.0296(14) 0.0283(14) 0.0200(14) 0.0042(11) 0.0052(11) 0.0113(12)
C2G 0.0304(15) 0.0356(16) 0.0199(15) 0.0018(12) 0.0076(12) 0.0109(13)
C5F 0.0406(17) 0.0267(14) 0.0251(16) 0.0061(12) 0.0108(13) 0.0102(13)
C5N 0.0226(14) 0.0404(17) 0.0346(18) 0.0053(12) 0.0077(12) 0.0250(15)
C5A 0.0206(14) 0.0377(17) 0.055(2) 0.0019(12) 0.0032(14) 0.0300(17)
C6P 0.0210(15) 0.0384(19) 0.053(3) -0.0012(13) 0.0068(15) -0.0049(18)
C1E 0.055(2) 0.0325(16) 0.0299(18) 0.0085(15) 0.0056(15) 0.0180(15)
C3F 0.0360(17) 0.0363(17) 0.041(2) 0.0100(14) 0.0170(15) 0.0168(16)
C4E 0.058(2) 0.0360(17) 0.0280(18) 0.0088(15) 0.0089(16) 0.0181(15)
C3E 0.049(2) 0.0379(18) 0.038(2) 0.0171(15) 0.0206(16) 0.0217(16)
C2E 0.069(3) 0.0356(18) 0.039(2) 0.0175(17) 0.0220(19) 0.0202(17)
O6H1 0.041(4) 0.109(7) 0.052(5) 0.021(4) 0.022(4) 0.028(4)
O6H2 0.033(3) 0.096(5) 0.051(4) 0.017(3) 0.014(3) 0.055(4)
O6N 0.0421(18) 0.140(4) 0.137(4) 0.028(2) 0.023(2) 0.109(4)
O17W 0.072 0.072(2) 0.074(3) -0.0193(19) 0.027(2) 0.013(2)
C6H 0.0212(15) 0.081(3) 0.049(2) 0.0025(16) 0.0027(15) 0.038(2)
C5E 0.044(2) 0.0411(19) 0.076(3) 0.0085(16) 0.004(2) 0.041(2)
C2F 0.047(2) 0.0387(18) 0.046(2) 0.0185(15) 0.0291(17) 0.0215(17)
C6D 0.0302(17) 0.074(3) 0.059(3) 0.0261(17) 0.0153(17) 0.047(2)
O6J2 0.069(3) 0.070(3) 0.074(4) -0.016(3) 0.024(3) 0.020(3)
C5J 0.0209(16) 0.137(5) 0.137(5) -0.003(2) -0.002(2) 0.127(5)
C6N 0.0256(17) 0.093(4) 0.084(4) 0.0039(19) 0.0072(19) 0.069(3)
C6A2 0.020(3) 0.057(8) 0.072(7) 0.001(4) 0.000(6) 0.046(7)
O6A2 0.047(3) 0.108(6) 0.089(5) 0.026(4) 0.026(4) 0.069(5)
O6A1 0.0156(18) 0.038(2) 0.046(3) 0.0006(16) -0.0087(18) 0.023(2)
C6A1 0.022(3) 0.039(6) 0.049(6) 0.003(3) 0.003(5) 0.030(5)
C6J 0.065(3) 0.089(4) 0.093(5) 0.012(3) 0.008(3) 0.055(4)
O6E1 0.149(9) 0.142(9) 0.112(7) 0.066(7) 0.000(7) 0.056(7)
C6E1 0.046(5) 0.052(7) 0.092(8) 0.008(4) 0.008(6) 0.046(7)
O6E2 0.017(2) 0.080(4) 0.165(8) 0.005(3) 0.005(3) 0.075(5)
C6E2 0.046(5) 0.054(7) 0.073(8) 0.007(4) -0.010(5) 0.040(6)
O18W 0.083(3) 0.070(2) 0.056(2) 0.028(2) 0.013(2) 0.015(2)
O3W 0.0425(14) 0.0472(15) 0.0399(15) 0.0069(11) 0.0045(11) 0.0233(13)
O5W 0.0321(12) 0.0436(14) 0.0367(15) 0.0150(10) 0.0006(11) 0.0091(12)
O4W 0.0497(16) 0.0530(17) 0.0395(17) 0.0101(13) 0.0007(13) 0.0112(14)
O6W 0.0341(12) 0.0453(14) 0.0363(14) 0.0068(10) 0.0077(10) 0.0216(12)
O9W 0.0324(12) 0.0399(13) 0.0335(14) 0.0025(10) 0.0077(10) 0.0122(11)
O7W 0.0292(11) 0.0438(13) 0.0378(14) 0.0112(10) 0.0057(10) 0.0196(12)
O8W 0.0405(13) 0.0429(14) 0.0531(18) 0.0060(11) 0.0137(12) 0.0288(14)
O19W 0.091(3) 0.115(4) 0.099(4) 0.033(3) 0.005(3) 0.038(3)
O15W 0.141(6) 0.253(10) 0.153(7) 0.067(7) -0.007(5) 0.074(7)
O14W 0.108(5) 0.212(9) 0.112(5) -0.052(5) -0.026(4) 0.080(6)
O6K1 0.037(4) 0.038(4) 0.137(14) 0.005(3) -0.019(7) 0.017(7)
C6K1 0.017(4) 0.034(5) 0.078(11) 0.009(3) 0.000(5) 0.025(7)
O10W 0.132(6) 0.155(7) 0.134(7) 0.057(5) 0.042(5) 0.076(5)
O13W 0.139(7) 0.085(5) 0.112(7) 0.030(5) 0.060(6) 0.023(5)
O6J1 0.020(4) 0.074(6) 0.116(8) -0.001(4) 0.003(4) 0.053(6)
O16W 0.099(4) 0.140(5) 0.221(8) 0.015(4) 0.064(5) 0.081(5)
O12W 0.128(7) 0.083(5) 0.117(7) 0.024(5) 0.067(6) 0.031(5)
O6K2 0.024(3) 0.038(5) 0.124(13) 0.004(3) -0.004(6) 0.028(7)
C6K2 0.025(5) 0.031(5) 0.078(12) 0.008(4) 0.001(5) 0.024(8)

loop_
_atom_type_symbol
_atom_type_description
_atom_type_scat_dispersion_real
_atom_type_scat_dispersion_imag
_atom_type_scat_source
C C 0.0181 0.0091 'International Tables Vol C Tables 4.2.6.8 and 6.1.1.4'
H H 0.0000 0.0000 'International Tables Vol C Tables 4.2.6.8 and 6.1.1.4'
Li Li 0.0008 0.0003 'International Tables Vol C Tables 4.2.6.8 and 6.1.1.4'
O O 0.0492 0.0322 'International Tables Vol C Tables 4.2.6.8 and 6.1.1.4'

loop_
_geom_angle_atom_site_label_1
_geom_angle_atom_site_label_2
_geom_angle_atom_site_label_3
_geom_angle_site_symmetry_1
_geom_angle_site_symmetry_3
_geom_angle
_geom_angle_publ_flag
O2W Li1 O1W . . 107.3(3) ?
O2W Li1 O2I . . 106.3(3) ?
O1W Li1 O2I . . 121.0(3) ?
O2W Li1 O3A . . 118.8(3) ?
O1W Li1 O3A . . 100.1(3) ?
O2I Li1 O3A . . 104.3(3) ?
O2W Li1 H17B . . 20.4 ?
O1W Li1 H17B . . 121.9 ?
O2I Li1 H17B . . 105.4 ?
O3A Li1 H17B . . 100.2 ?
O2J Li2 O11W . . 107.0(4) ?
O2J Li2 O3E . 1_566 119.8(4) ?
O11W Li2 O3E . 1_566 114.8(4) ?
O2J Li2 O3K . . 98.3(4) ?
O11W Li2 O3K . . 98.1(3) ?
O3E Li2 O3K 1_566 . 115.7(4) ?
C1H O4G C4G . . 117.4(2) ?
C1C O4B C4B . . 118.8(2) ?
C1P O4I C4I . . 116.5(2) ?
C1L O5L C5L . . 115.5(2) ?
C1L O4M C4M . . 116.5(2) ?
C1D O5D C5D . . 116.5(2) ?
C1D O4C C4C . . 115.8(2) ?
C1K O4L C4L . . 118.0(2) ?
C2K O2K H171 . . 109.5 ?
C1B O5B C5B . . 113.8(2) ?
C1O O4P C4P . . 115.8(2) ?
C2P O2P H154 . . 109.5 ?
C3B O3B H79 . . 109.5 ?
C3C O3C H83 . . 109.5 ?
C1C O5C C5C . . 113.6(2) ?
C1A O4H C4H . . 116.0(2) ?
C4F O4F C1G . . 117.5(3) ?
C1B O4A C4A . . 116.1(2) ?
C3L O3L H170 . . 109.5 ?
C1O O5O C5O . . 115.0(2) ?
C1K O5K C5K . . 113.6(2) ?
C1I O4J C4J . . 116.3(2) ?
C3A O3A Li1 . . 125.3(2) ?
C3H O3H H70 . . 109.5 ?
C3O O3O H157 . . 109.5 ?
C2O O2O H158 . . 109.5 ?
C3G O3G H67 . . 109.5 ?
C1J O4K C4K . . 116.9(3) ?
C1H O5H C5H . . 114.3(2) ?
C3D O3D H88 . . 109.5 ?
C2D O2D H87 . . 109.5 ?
C1P O5P C5P . . 113.5(2) ?
C1N O4O C4O . . 119.1(2) ?
C3M O3M H165 . . 109.5 ?
C6G O6G H65 . . 109.5 ?
C1I O5I C5I . . 115.4(2) ?
C3P O3P H153 . . 109.5 ?
C2B O2B H80 . . 109.5 ?
C4N O4N C1M . . 116.3(2) ?
C1E O4D C4D . . 117.9(2) ?
C2L O2L H169 . . 109.5 ?
C1N O5N C5N . . 113.2(2) ?
C1A O5A C5A . . 114.6(2) ?
C2C O2C H84 . . 109.5 ?
Li1 O1W H18A . . 110.6 ?
Li1 O1W H18B . . 109.8 ?
H18A O1W H18B . . 103.8 ?
C1M O5M C5M . . 116.6(2) ?
C2H O2H H71 . . 109.5 ?
C1G O5G C5G . . 113.0(2) ?
C6I O6I H148 . . 109.5 ?
C1F O4E C4E . . 118.5(3) ?
C2I O2I Li1 . . 121.0(3) ?
C2I O2I H149 . . 109.5 ?
Li1 O2I H149 . . 129.5 ?
C3J O3J H176 . . 109.5 ?
C1F O5F C5F . . 113.6(3) ?
C2A O2A H73 . . 109.5 ?
C2N O2N H162 . . 109.5 ?
C6L O6L H168 . . 109.5 ?
C6C O6C H82 . . 109.5 ?
C3K O3K Li2 . . 127.0(3) ?
C3I O3I H150 . . 109.5 ?
C6F O6F H61 . . 109.5 ?
C2G O2G H66 . . 109.5 ?
Li2 O11W H18C . . 110.8 ?
Li2 O11W H18D . . 109.9 ?
H18C O11W H18D . . 103.5 ?
Li1 O2W H17A . . 111.1 ?
Li1 O2W H17B . . 110.4 ?
H17A O2W H17B . . 103.2 ?
C2J O2J Li2 . . 132.0(3) ?
C2J O2J H174 . . 108.9(17) ?
Li2 O2J H174 . . 116.0(17) ?
C6O O6O H156 . . 109.5 ?
C6M O6M H164 . . 109.5 ?
C3N O3N H161 . . 109.5 ?
C2M O2M H166 . . 109.5 ?
C6B O6B H78 . . 109.5 ?
C3F O3F H63 . . 109.5 ?
C1J O5J C5J . . 115.0(3) ?
C3E O3E Li2 . 1_544 132.2(4) ?
C3E O3E H59 . . 109.5 ?
Li2 O3E H59 1_544 . 115.1 ?
C1E O5E C5E . . 113.6(3) ?
C2E O2E H57 . . 109.5 ?
C6D O6D H86 . . 109.5 ?
C2F O2F H62 . . 109.5 ?
C6P O6P H152 . . 109.5 ?
O3O C3O C4O . . 110.9(2) ?
O3O C3O C2O . . 107.5(2) ?
C4O C3O C2O . . 110.5(2) ?
O3O C3O H128 . . 109.3 ?
C4O C3O H128 . . 109.3 ?
C2O C3O H128 . . 109.3 ?
O2L C2L C3L . . 112.2(2) ?
O2L C2L C1L . . 111.1(2) ?
C3L C2L C1L . . 111.3(2) ?
O2L C2L H108 . . 107.3 ?
C3L C2L H108 . . 107.3 ?
C1L C2L H108 . . 107.3 ?
O4L C1K O5K . . 111.4(2) ?
O4L C1K C2K . . 108.8(2) ?
O5K C1K C2K . . 109.4(2) ?
O4L C1K H98 . . 109.1 ?
O5K C1K H98 . . 109.1 ?
C2K C1K H98 . . 109.1 ?
O4B C4B C5B . . 108.3(2) ?
O4B C4B C3B . . 105.4(2) ?
C5B C4B C3B . . 112.2(2) ?
O4B C4B H18 . . 110.3 ?
C5B C4B H18 . . 110.3 ?
C3B C4B H18 . . 110.3 ?
O5L C1L O4M . . 111.6(2) ?
O5L C1L C2L . . 111.1(2) ?
O4M C1L C2L . . 108.6(2) ?
O5L C1L H109 . . 108.5 ?
O4M C1L H109 . . 108.5 ?
C2L C1L H109 . . 108.5 ?
O4A C1B O5B . . 110.4(2) ?
O4A C1B C2B . . 109.6(2) ?
O5B C1B C2B . . 109.7(2) ?
O4A C1B H15 . . 109.0 ?
O5B C1B H15 . . 109.0 ?
C2B C1B H15 . . 109.0 ?
O5I C5I C6I . . 106.2(2) ?
O5I C5I C4I . . 110.1(2) ?
C6I C5I C4I . . 113.2(3) ?
O5I C5I H140 . . 109.1 ?
C6I C5I H140 . . 109.1 ?
C4I C5I H140 . . 109.1 ?
O5H C1H O4G . . 111.7(2) ?
O5H C1H C2H . . 110.4(3) ?
O4G C1H C2H . . 108.2(2) ?
O5H C1H H29 . . 108.8 ?
O4G C1H H29 . . 108.8 ?
C2H C1H H29 . . 108.8 ?
O2K C2K C3K . . 112.2(2) ?
O2K C2K C1K . . 109.2(2) ?
C3K C2K C1K . . 111.7(2) ?
O2K C2K H99 . . 107.9 ?
C3K C2K H99 . . 107.9 ?
C1K C2K H99 . . 107.9 ?
O3M C3M C4M . . 107.6(2) ?
O3M C3M C2M . . 110.8(3) ?
C4M C3M C2M . . 108.0(2) ?
O3M C3M H114 . . 110.1 ?
C4M C3M H114 . . 110.1 ?
C2M C3M H114 . . 110.1 ?
O4K C4K C3K . . 106.8(2) ?
O4K C4K C5K . . 110.3(3) ?
C3K C4K C5K . . 111.1(2) ?
O4K C4K H101 . . 109.5 ?
C3K C4K H101 . . 109.5 ?
C5K C4K H101 . . 109.5 ?
O4L C4L C3L . . 107.7(2) ?
O4L C4L C5L . . 108.6(2) ?
C3L C4L C5L . . 110.8(3) ?
O4L C4L H106 . . 109.9 ?
C3L C4L H106 . . 109.9 ?
C5L C4L H106 . . 109.9 ?
O4C C4C C5C . . 110.5(2) ?
O4C C4C C3C . . 108.2(2) ?
C5C C4C C3C . . 110.8(2) ?
O4C C4C H11 . . 109.1 ?
C5C C4C H11 . . 109.1 ?
C3C C4C H11 . . 109.1 ?
O5I C1I O4J . . 110.7(2) ?
O5I C1I C2I . . 110.9(3) ?
O4J C1I C2I . . 109.0(3) ?
O5I C1I H144 . . 108.7 ?
O4J C1I H144 . . 108.7 ?
C2I C1I H144 . . 108.7 ?
O5L C5L C6L . . 105.2(2) ?
O5L C5L C4L . . 109.9(2) ?
C6L C5L C4L . . 113.8(3) ?
O5L C5L H105 . . 109.3 ?
C6L C5L H105 . . 109.3 ?
C4L C5L H105 . . 109.3 ?
O3L C3L C4L . . 110.4(2) ?
O3L C3L C2L . . 108.5(2) ?
C4L C3L C2L . . 110.2(2) ?
O3L C3L H107 . . 109.3 ?
C4L C3L H107 . . 109.3 ?
C2L C3L H107 . . 109.3 ?
O5D C1D O4C . . 111.5(2) ?
O5D C1D C2D . . 111.0(2) ?
O4C C1D C2D . . 108.3(2) ?
O5D C1D H1 . . 108.7 ?
O4C C1D H1 . . 108.7 ?
C2D C1D H1 . . 108.7 ?
O5B C5B C6B . . 106.7(2) ?
O5B C5B C4B . . 109.4(2) ?
C6B C5B C4B . . 112.2(3) ?
O5B C5B H19 . . 109.5 ?
C6B C5B H19 . . 109.5 ?
C4B C5B H19 . . 109.5 ?
O4O C4O C3O . . 106.0(2) ?
O4O C4O C5O . . 110.4(2) ?
C3O C4O C5O . . 111.4(2) ?
O4O C4O H129 . . 109.7 ?
C3O C4O H129 . . 109.7 ?
C5O C4O H129 . . 109.7 ?
O3B C3B C2B . . 111.0(2) ?
O3B C3B C4B . . 110.4(2) ?
C2B C3B C4B . . 110.8(2) ?
O3B C3B H17 . . 108.2 ?
C2B C3B H17 . . 108.2 ?
C4B C3B H17 . . 108.2 ?
O3K C3K C2K . . 108.7(2) ?
O3K C3K C4K . . 110.7(2) ?
C2K C3K C4K . . 110.5(2) ?
O3K C3K H100 . . 109.0 ?
C2K C3K H100 . . 109.0 ?
C4K C3K H100 . . 109.0 ?
O4I C4I C3I . . 106.8(2) ?
O4I C4I C5I . . 109.9(2) ?
C3I C4I C5I . . 110.4(3) ?
O4I C4I H141 . . 109.9 ?
C3I C4I H141 . . 109.9 ?
C5I C4I H141 . . 109.9 ?
O4H C4H C5H . . 111.0(3) ?
O4H C4H C3H . . 108.2(2) ?
C5H C4H C3H . . 109.9(3) ?
O4H C4H H32 . . 109.2 ?
C5H C4H H32 . . 109.2 ?
C3H C4H H32 . . 109.2 ?
O5O C5O C6O . . 105.0(3) ?
O5O C5O C4O . . 109.9(2) ?
C6O C5O C4O . . 114.3(3) ?
O5O C5O H130 . . 109.2 ?
C6O C5O H130 . . 109.2 ?
C4O C5O H130 . . 109.2 ?
O4P C4P C5P . . 109.9(2) ?
O4P C4P C3P . . 108.2(2) ?
C5P C4P C3P . . 110.3(2) ?
O4P C4P H136 . . 109.5 ?
C5P C4P H136 . . 109.5 ?
C3P C4P H136 . . 109.5 ?
O5C C5C C6C . . 106.2(3) ?
O5C C5C C4C . . 108.5(2) ?
C6C C5C C4C . . 114.1(3) ?
O5C C5C H12 . . 109.3 ?
C6C C5C H12 . . 109.3 ?
C4C C5C H12 . . 109.3 ?
O2D C2D C3D . . 111.1(2) ?
O2D C2D C1D . . 112.1(2) ?
C3D C2D C1D . . 111.5(2) ?
O2D C2D H2 . . 107.3 ?
C3D C2D H2 . . 107.3 ?
C1D C2D H2 . . 107.3 ?
O5P C1P O4I . . 110.6(3) ?
O5P C1P C2P . . 111.1(3) ?
O4I C1P C2P . . 108.3(2) ?
O5P C1P H133 . . 108.9 ?
O4I C1P H133 . . 108.9 ?
C2P C1P H133 . . 108.9 ?
O2P C2P C3P . . 110.5(2) ?
O2P C2P C1P . . 110.9(2) ?
C3P C2P C1P . . 111.7(2) ?
O2P C2P H134 . . 107.9 ?
C3P C2P H134 . . 107.9 ?
C1P C2P H134 . . 107.9 ?
O4N C4N C5N . . 111.4(3) ?
O4N C4N C3N . . 107.2(3) ?
C5N C4N C3N . . 111.4(2) ?
O4N C4N H122 . . 108.9 ?
C5N C4N H122 . . 108.9 ?
C3N C4N H122 . . 108.9 ?
O3C C3C C2C . . 111.5(2) ?
O3C C3C C4C . . 107.5(2) ?
C2C C3C C4C . . 108.4(2) ?
O3C C3C H10 . . 109.8 ?
C2C C3C H10 . . 109.8 ?
C4C C3C H10 . . 109.8 ?
O2C C2C C3C . . 112.9(2) ?
O2C C2C C1C . . 109.5(2) ?
C3C C2C C1C . . 110.4(2) ?
O2C C2C H9 . . 107.9 ?
C3C C2C H9 . . 107.9 ?
C1C C2C H9 . . 107.9 ?
O3P C3P C2P . . 108.8(2) ?
O3P C3P C4P . . 111.0(2) ?
C2P C3P C4P . . 110.0(2) ?
O3P C3P H135 . . 109.0 ?
C2P C3P H135 . . 109.0 ?
C4P C3P H135 . . 109.0 ?
O4D C4D C3D . . 108.0(2) ?
O4D C4D C5D . . 110.1(2) ?
C3D C4D C5D . . 109.4(3) ?
O4D C4D H4 . . 109.8 ?
C3D C4D H4 . . 109.8 ?
C5D C4D H4 . . 109.8 ?
O3A C3A C2A . . 107.4(2) ?
O3A C3A C4A . . 110.4(2) ?
C2A C3A C4A . . 112.2(2) ?
O3A C3A H24 . . 108.9 ?
C2A C3A H24 . . 108.9 ?
C4A C3A H24 . . 108.9 ?
O2H C2H C3H . . 112.2(2) ?
O2H C2H C1H . . 111.8(3) ?
C3H C2H C1H . . 109.2(2) ?
O2H C2H H30 . . 107.8 ?
C3H C2H H30 . . 107.8 ?
C1H C2H H30 . . 107.8 ?
O5P C5P C6P . . 107.1(3) ?
O5P C5P C4P . . 107.8(3) ?
C6P C5P C4P . . 112.7(3) ?
O5P C5P H137 . . 109.7 ?
C6P C5P H137 . . 109.7 ?
C4P C5P H137 . . 109.7 ?
O3G C3G C4G . . 112.4(2) ?
O3G C3G C2G . . 112.2(2) ?
C4G C3G C2G . . 109.2(2) ?
O3G C3G H38 . . 107.6 ?
C4G C3G H38 . . 107.6 ?
C2G C3G H38 . . 107.6 ?
O4M C4M C3M . . 109.1(2) ?
O4M C4M C5M . . 111.1(2) ?
C3M C4M C5M . . 109.6(2) ?
O4M C4M H115 . . 109.0 ?
C3M C4M H115 . . 109.0 ?
C5M C4M H115 . . 109.0 ?
O4G C4G C3G . . 106.7(2) ?
O4G C4G C5G . . 109.1(2) ?
C3G C4G C5G . . 110.1(2) ?
O4G C4G H39 . . 110.3 ?
C3G C4G H39 . . 110.3 ?
C5G C4G H39 . . 110.3 ?
O6G C6G C5G . . 110.3(3) ?
O6G C6G H64A . . 109.6 ?
C5G C6G H64A . . 109.6 ?
O6G C6G H64B . . 109.6 ?
C5G C6G H64B . . 109.6 ?
H64A C6G H64B . . 108.1 ?
O2O C2O C3O . . 112.8(3) ?
O2O C2O C1O . . 109.6(2) ?
C3O C2O C1O . . 110.4(2) ?
O2O C2O H127 . . 108.0 ?
C3O C2O H127 . . 108.0 ?
C1O C2O H127 . . 108.0 ?
O5C C1C O4B . . 109.4(2) ?
O5C C1C C2C . . 110.3(2) ?
O4B C1C C2C . . 108.5(2) ?
O5C C1C H8 . . 109.5 ?
O4B C1C H8 . . 109.5 ?
C2C C1C H8 . . 109.5 ?
O3D C3D C4D . . 110.3(2) ?
O3D C3D C2D . . 108.7(2) ?
C4D C3D C2D . . 108.9(2) ?
O3D C3D H3 . . 109.7 ?
C4D C3D H3 . . 109.7 ?
C2D C3D H3 . . 109.7 ?
O3I C3I C4I . . 108.3(3) ?
O3I C3I C2I . . 110.6(3) ?
C4I C3I C2I . . 108.6(3) ?
O3I C3I H142 . . 109.7 ?
C4I C3I H142 . . 109.7 ?
C2I C3I H142 . . 109.7 ?
O2M C2M C1M . . 111.2(3) ?
O2M C2M C3M . . 112.3(3) ?
C1M C2M C3M . . 111.6(3) ?
O2M C2M H113 . . 107.2 ?
C1M C2M H113 . . 107.2 ?
C3M C2M H113 . . 107.2 ?
O4O C1N O5N . . 112.0(3) ?
O4O C1N C2N . . 107.9(3) ?
O5N C1N C2N . . 109.8(2) ?
O4O C1N H119 . . 109.0 ?
O5N C1N H119 . . 109.0 ?
C2N C1N H119 . . 109.0 ?
O5M C5M C6M . . 102.5(3) ?
O5M C5M C4M . . 110.9(3) ?
C6M C5M C4M . . 111.3(3) ?
O5M C5M H116 . . 110.6 ?
C6M C5M H116 . . 110.6 ?
C4M C5M H116 . . 110.6 ?
O6I C6I C5I . . 111.2(3) ?
O6I C6I H14A . . 109.4 ?
C5I C6I H14A . . 109.4 ?
O6I C6I H14B . . 109.4 ?
C5I C6I H14B . . 109.4 ?
H14A C6I H14B . . 108.0 ?
O2B C2B C3B . . 111.8(2) ?
O2B C2B C1B . . 109.6(2) ?
C3B C2B C1B . . 112.2(2) ?
O2B C2B H16 . . 107.7 ?
C3B C2B H16 . . 107.7 ?
C1B C2B H16 . . 107.7 ?
O5O C1O O4P . . 111.7(2) ?
O5O C1O C2O . . 111.4(2) ?
O4P C1O C2O . . 109.6(2) ?
O5O C1O H126 . . 108.0 ?
O4P C1O H126 . . 108.0 ?
C2O C1O H126 . . 108.0 ?
O3N C3N C2N . . 114.5(3) ?
O3N C3N C4N . . 108.9(3) ?
C2N C3N C4N . . 109.7(3) ?
O3N C3N H121 . . 107.9 ?
C2N C3N H121 . . 107.9 ?
C4N C3N H121 . . 107.9 ?
O4J C4J C3J . . 108.1(3) ?
O4J C4J C5J . . 110.1(4) ?
C3J C4J C5J . . 109.7(3) ?
O4J C4J H91 . . 109.7 ?
C3J C4J H91 . . 109.7 ?
C5J C4J H91 . . 109.7 ?
O3J C3J C4J . . 110.2(3) ?
O3J C3J C2J . . 112.7(3) ?
C4J C3J C2J . . 107.0(3) ?
O3J C3J H92 . . 108.9 ?
C4J C3J H92 . . 108.9 ?
C2J C3J H92 . . 108.9 ?
O4A C4A C5A . . 110.8(3) ?
O4A C4A C3A . . 106.8(2) ?
C5A C4A C3A . . 110.0(2) ?
O4A C4A H25 . . 109.7 ?
C5A C4A H25 . . 109.7 ?
C3A C4A H25 . . 109.7 ?
O2N C2N C3N . . 111.6(3) ?
O2N C2N C1N . . 109.3(3) ?
C3N C2N C1N . . 109.8(3) ?
O2N C2N H120 . . 108.7 ?
C3N C2N H120 . . 108.7 ?
C1N C2N H120 . . 108.7 ?
O2J C2J C1J . . 109.3(3) ?
O2J C2J C3J . . 112.6(3) ?
C1J C2J C3J . . 112.2(3) ?
O2J C2J H93 . . 107.5 ?
C1J C2J H93 . . 107.5 ?
C3J C2J H93 . . 107.5 ?
O4F C4F C3F . . 106.3(3) ?
O4F C4F C5F . . 110.7(3) ?
C3F C4F C5F . . 110.1(3) ?
O4F C4F H44 . . 109.9 ?
C3F C4F H44 . . 109.9 ?
C5F C4F H44 . . 109.9 ?
O2I C2I C3I . . 112.0(3) ?
O2I C2I C1I . . 111.0(3) ?
C3I C2I C1I . . 109.9(3) ?
O2I C2I H143 . . 107.9 ?
C3I C2I H143 . . 107.9 ?
C1I C2I H143 . . 107.9 ?
O5H C5H C6H . . 107.5(3) ?
O5H C5H C4H . . 109.0(3) ?
C6H C5H C4H . . 113.1(3) ?
O5H C5H H33 . . 109.1 ?
C6H C5H H33 . . 109.1 ?
C4H C5H H33 . . 109.1 ?
O5G C5G C6G . . 106.3(2) ?
O5G C5G C4G . . 109.6(2) ?
C6G C5G C4G . . 113.4(3) ?
O5G C5G H40 . . 109.1 ?
C6G C5G H40 . . 109.1 ?
C4G C5G H40 . . 109.1 ?
O6B C6B C5B . . 110.9(3) ?
O6B C6B H77A . . 109.5 ?
C5B C6B H77A . . 109.5 ?
O6B C6B H77B . . 109.5 ?
C5B C6B H77B . . 109.5 ?
H77A C6B H77B . . 108.0 ?
O4K C1J O5J . . 110.6(3) ?
O4K C1J C2J . . 109.4(3) ?
O5J C1J C2J . . 109.1(3) ?
O4K C1J H94 . . 109.3 ?
O5J C1J H94 . . 109.3 ?
C2J C1J H94 . . 109.3 ?
O5D C5D C6D . . 105.7(3) ?
O5D C5D C4D . . 108.6(2) ?
C6D C5D C4D . . 112.9(3) ?
O5D C5D H5 . . 109.8 ?
C6D C5D H5 . . 109.8 ?
C4D C5D H5 . . 109.8 ?
O6L C6L C5L . . 112.4(3) ?
O6L C6L H16A . . 109.1 ?
C5L C6L H16A . . 109.1 ?
O6L C6L H16B . . 109.1 ?
C5L C6L H16B . . 109.1 ?
H16A C6L H16B . . 107.8 ?
O4E C1F O5F . . 110.1(3) ?
O4E C1F C2F . . 108.7(3) ?
O5F C1F C2F . . 111.4(3) ?
O4E C1F H47 . . 108.9 ?
O5F C1F H47 . . 108.9 ?
C2F C1F H47 . . 108.9 ?
O5K C5K C6K1 . . 109.8(10) ?
O5K C5K C4K . . 109.0(3) ?
C6K1 C5K C4K . . 115.0(7) ?
O5K C5K C6K2 . . 99.9(11) ?
C4K C5K C6K2 . . 108.8(7) ?
O5K C5K H102 . . 112.8 ?
C4K C5K H102 . . 112.8 ?
C6K2 C5K H102 . . 112.8 ?
O6F C6F C5F . . 112.9(3) ?
O6F C6F H60A . . 109.0 ?
C5F C6F H60A . . 109.0 ?
O6F C6F H60B . . 109.0 ?
C5F C6F H60B . . 109.0 ?
H60A C6F H60B . . 107.8 ?
O6C C6C C5C . . 110.9(3) ?
O6C C6C H81A . . 109.5 ?
C5C C6C H81A . . 109.5 ?
O6C C6C H81B . . 109.5 ?
C5C C6C H81B . . 109.5 ?
H81A C6C H81B . . 108.0 ?
O3H C3H C2H . . 109.7(2) ?
O3H C3H C4H . . 111.4(2) ?
C2H C3H C4H . . 107.4(2) ?
O3H C3H H31 . . 109.4 ?
C2H C3H H31 . . 109.4 ?
C4H C3H H31 . . 109.4 ?
O6O C6O C5O . . 112.1(3) ?
O6O C6O H15A . . 109.2 ?
C5O C6O H15A . . 109.2 ?
O6O C6O H15B . . 109.2 ?
C5O C6O H15B . . 109.2 ?
H15A C6O H15B . . 107.9 ?
O5M C1M O4N . . 110.6(3) ?
O5M C1M C2M . . 111.6(3) ?
O4N C1M C2M . . 108.7(3) ?
O5M C1M H112 . . 108.6 ?
O4N C1M H112 . . 108.6 ?
C2M C1M H112 . . 108.6 ?
O2A C2A C3A . . 109.2(2) ?
O2A C2A C1A . . 111.5(2) ?
C3A C2A C1A . . 111.6(3) ?
O2A C2A H23 . . 108.2 ?
C3A C2A H23 . . 108.2 ?
C1A C2A H23 . . 108.2 ?
O5A C1A O4H . . 110.3(3) ?
O5A C1A C2A . . 111.2(2) ?
O4H C1A C2A . . 110.2(2) ?
O5A C1A H22 . . 108.4 ?
O4H C1A H22 . . 108.4 ?
C2A C1A H22 . . 108.4 ?
O6M C6M C5M . . 110.2(3) ?
O6M C6M H16C . . 109.6 ?
C5M C6M H16C . . 109.6 ?
O6M C6M H16D . . 109.6 ?
C5M C6M H16D . . 109.6 ?
H16C C6M H16D . . 108.1 ?
O5G C1G O4F . . 109.4(2) ?
O5G C1G C2G . . 111.5(3) ?
O4F C1G C2G . . 108.5(3) ?
O5G C1G H36 . . 109.1 ?
O4F C1G H36 . . 109.1 ?
C2G C1G H36 . . 109.1 ?
O2G C2G C1G . . 109.6(3) ?
O2G C2G C3G . . 111.7(3) ?
C1G C2G C3G . . 109.4(3) ?
O2G C2G H37 . . 108.7 ?
C1G C2G H37 . . 108.7 ?
C3G C2G H37 . . 108.7 ?
O5F C5F C6F . . 109.6(3) ?
O5F C5F C4F . . 106.9(3) ?
C6F C5F C4F . . 115.4(3) ?
O5F C5F H43 . . 108.2 ?
C6F C5F H43 . . 108.2 ?
C4F C5F H43 . . 108.2 ?
O5N C5N C6N . . 105.5(3) ?
O5N C5N C4N . . 109.3(3) ?
C6N C5N C4N . . 111.9(3) ?
O5N C5N H123 . . 110.0 ?
C6N C5N H123 . . 110.0 ?
C4N C5N H123 . . 110.0 ?
O5A C5A C4A . . 107.8(3) ?
O5A C5A C6A1 . . 112.0(6) ?
C4A C5A C6A1 . . 117.7(6) ?
O5A C5A C6A2 . . 100.6(6) ?
C4A C5A C6A2 . . 107.4(6) ?
O5A C5A H26 . . 113.4 ?
C4A C5A H26 . . 113.4 ?
C6A2 C5A H26 . . 113.4 ?
O5A C5A H26A . . 106.2 ?
C4A C5A H26A . . 106.2 ?
C6A1 C5A H26A . . 106.2 ?
O6P C6P C5P . . 110.2(4) ?
O6P C6P H15C . . 109.6 ?
C5P C6P H15C . . 109.6 ?
O6P C6P H15D . . 109.6 ?
C5P C6P H15D . . 109.6 ?
H15C C6P H15D . . 108.1 ?
O4D C1E O5E . . 110.3(3) ?
O4D C1E C2E . . 109.6(3) ?
O5E C1E C2E . . 111.4(3) ?
O4D C1E H50 . . 108.5 ?
O5E C1E H50 . . 108.5 ?
C2E C1E H50 . . 108.5 ?
O3F C3F C4F . . 110.2(3) ?
O3F C3F C2F . . 109.8(3) ?
C4F C3F C2F . . 109.9(3) ?
O3F C3F H45 . . 109.0 ?
C4F C3F H45 . . 109.0 ?
C2F C3F H45 . . 109.0 ?
O4E C4E C3E . . 107.1(3) ?
O4E C4E C5E . . 107.9(3) ?
C3E C4E C5E . . 111.5(3) ?
O4E C4E H53 . . 110.1 ?
C3E C4E H53 . . 110.1 ?
C5E C4E H53 . . 110.1 ?
O3E C3E C4E . . 111.0(3) ?
O3E C3E C2E . . 108.4(3) ?
C4E C3E C2E . . 111.6(4) ?
O3E C3E H52 . . 108.6 ?
C4E C3E H52 . . 108.6 ?
C2E C3E H52 . . 108.6 ?
O2E C2E C3E . . 112.9(4) ?
O2E C2E C1E . . 107.5(3) ?
C3E C2E C1E . . 110.0(3) ?
O2E C2E H51 . . 108.8 ?
C3E C2E H51 . . 108.8 ?
C1E C2E H51 . . 108.8 ?
C6H O6H1 H69A . . 109.5 ?
C6H O6H2 H69B . . 109.5 ?
C6N O6N H160 . . 109.5 ?
O6H2 C6H C5H . . 112.3(5) ?
O6H1 C6H C5H . . 108.9(5) ?
O6H1 C6H H68A . . 109.9 ?
C5H C6H H68A . . 109.9 ?
O6H1 C6H H68B . . 109.9 ?
C5H C6H H68B . . 109.9 ?
H68A C6H H68B . . 108.3 ?
O6H2 C6H H68C . . 109.1 ?
C5H C6H H68C . . 109.1 ?
O6H2 C6H H68D . . 109.1 ?
C5H C6H H68D . . 109.1 ?
H68C C6H H68D . . 107.9 ?
O5E C5E C6E2 . . 101.9(7) ?
O5E C5E C4E . . 107.8(4) ?
C6E2 C5E C4E . . 106.7(7) ?
O5E C5E C6E1 . . 112.6(6) ?
C4E C5E C6E1 . . 119.9(7) ?
O2F C2F C3F . . 112.2(4) ?
O2F C2F C1F . . 109.1(3) ?
C3F C2F C1F . . 111.3(3) ?
O2F C2F H46 . . 108.0 ?
C3F C2F H46 . . 108.0 ?
C1F C2F H46 . . 108.0 ?
O6D C6D C5D . . 111.8(3) ?
O6D C6D H85A . . 109.3 ?
C5D C6D H85A . . 109.3 ?
O6D C6D H85B . . 109.3 ?
C5D C6D H85B . . 109.3 ?
H85A C6D H85B . . 107.9 ?
C6J O6J2 H96 . . 109.5 ?
O5J C5J C6J . . 116.8(4) ?
O5J C5J C4J . . 108.5(5) ?
C6J C5J C4J . . 119.0(4) ?
O5J C5J H90 . . 103.4 ?
C6J C5J H90 . . 103.4 ?
C4J C5J H90 . . 103.4 ?
O6N C6N C5N . . 114.0(4) ?
O6N C6N H15E . . 108.7 ?
C5N C6N H15E . . 108.7 ?
O6N C6N H15F . . 108.7 ?
C5N C6N H15F . . 108.7 ?
H15E C6N H15F . . 107.6 ?
O6A2 C6A2 C5A . . 116.4(10) ?
O6A2 C6A2 H74A . . 108.2 ?
C5A C6A2 H74A . . 108.2 ?
O6A2 C6A2 H74B . . 108.2 ?
C5A C6A2 H74B . . 108.2 ?
H74A C6A2 H74B . . 107.3 ?
C6A2 O6A2 H76B . . 109.5 ?
C6A1 O6A1 H76A . . 109.5 ?
O6A1 C6A1 C5A . . 115.2(9) ?
O6A1 C6A1 H74C . . 108.5 ?
C5A C6A1 H74C . . 108.5 ?
O6A1 C6A1 H74D . . 108.5 ?
C5A C6A1 H74D . . 108.5 ?
H74C C6A1 H74D . . 107.5 ?
O6J2 C6J C5J . . 91.1(6) ?
O6J1 C6J C5J . . 110.4(7) ?
O6J2 C6J H95A . . 113.4 ?
C5J C6J H95A . . 113.4 ?
O6J2 C6J H95B . . 113.4 ?
C5J C6J H95B . . 113.4 ?
H95A C6J H95B . . 110.7 ?
O6J1 C6J H95C . . 109.6 ?
C5J C6J H95C . . 109.6 ?
O6J1 C6J H95D . . 109.6 ?
C5J C6J H95D . . 109.6 ?
H95C C6J H95D . . 108.1 ?
C6E1 O6E1 H3A . . 109.5 ?
O6E1 C6E1 C5E . . 111.2(13) ?
O6E1 C6E1 H58A . . 109.4 ?
C5E C6E1 H58A . . 109.4 ?
O6E1 C6E1 H58B . . 109.4 ?
C5E C6E1 H58B . . 109.4 ?
H58A C6E1 H58B . . 108.0 ?
C6E2 O6E2 H3B . . 109.5 ?
O6E2 C6E2 C5E . . 107.0(10) ?
O6E2 C6E2 H58C . . 110.3 ?
C5E C6E2 H58C . . 110.3 ?
O6E2 C6E2 H58D . . 110.3 ?
C5E C6E2 H58D . . 110.3 ?
H58C C6E2 H58D . . 108.6 ?
H2WA O3W H2WB . . 104.6 ?
H3WA O5W H3WB . . 104.4 ?
H4WA O4W H4WB . . 104.7 ?
H5WA O6W H5WB . . 109.5 ?
H6WA O9W H6WB . . 104.4 ?
H7WA O7W H7WB . . 104.5 ?
H8WA O8W H8WB . . 132.5 ?
C6K1 O6K1 H1D . . 109.5 ?
O6K1 C6K1 C5K . . 110.9(16) ?
O6K1 C6K1 H6A . . 109.5 ?
C5K C6K1 H6A . . 109.5 ?
O6K1 C6K1 H6B . . 109.5 ?
C5K C6K1 H6B . . 109.5 ?
H6A C6K1 H6B . . 108.1 ?
H0AA O10W H0AB . . 104.4 ?
C6J O6J1 H96A . . 109.5 ?
C6K2 O6K2 H1E . . 109.5 ?
O6K2 C6K2 C5K . . 113.2(19) ?
O6K2 C6K2 H6AA . . 108.9 ?
C5K C6K2 H6AA . . 108.9 ?
O6K2 C6K2 H6AB . . 108.9 ?
C5K C6K2 H6AB . . 108.9 ?
H6AA C6K2 H6AB . . 107.7 ?

loop_
_geom_bond_atom_site_label_1
_geom_bond_atom_site_label_2
_geom_bond_site_symmetry_2
_geom_bond_distance
_geom_bond_publ_flag
Li1 O2W . 1.882(6) ?
Li1 O1W . 1.908(6) ?
Li1 O2I . 1.921(6) ?
Li1 O3A . 1.977(6) ?
Li1 H17B . 2.3333 ?
Li2 O2J . 1.902(8) ?
Li2 O11W . 1.954(8) ?
Li2 O3E 1_566 1.973(8) ?
Li2 O3K . 1.979(7) ?
O4G C1H . 1.413(4) ?
O4G C4G . 1.445(4) ?
O4B C1C . 1.407(4) ?
O4B C4B . 1.429(4) ?
O4I C1P . 1.412(4) ?
O4I C4I . 1.435(4) ?
O5L C1L . 1.412(3) ?
O5L C5L . 1.428(4) ?
O4M C1L . 1.415(4) ?
O4M C4M . 1.437(4) ?
O5D C1D . 1.407(4) ?
O5D C5D . 1.439(4) ?
O4C C1D . 1.419(4) ?
O4C C4C . 1.436(4) ?
O4L C1K . 1.401(4) ?
O4L C4L . 1.447(3) ?
O2K C2K . 1.421(3) ?
O2K H171 . 0.8200 ?
O5B C1B . 1.420(3) ?
O5B C5B . 1.442(3) ?
O4P C1O . 1.409(4) ?
O4P C4P . 1.439(3) ?
O2P C2P . 1.430(4) ?
O2P H154 . 0.8200 ?
O3B C3B . 1.415(3) ?
O3B H79 . 0.8200 ?
O3C C3C . 1.419(3) ?
O3C H83 . 0.8200 ?
O5C C1C . 1.404(3) ?
O5C C5C . 1.448(4) ?
O4H C1A . 1.417(4) ?
O4H C4H . 1.439(4) ?
O4F C4F . 1.414(4) ?
O4F C1G . 1.428(4) ?
O4A C1B . 1.409(4) ?
O4A C4A . 1.439(4) ?
O3L C3L . 1.437(4) ?
O3L H170 . 0.8200 ?
O5O C1O . 1.408(3) ?
O5O C5O . 1.443(4) ?
O5K C1K . 1.417(3) ?
O5K C5K . 1.448(4) ?
O4J C1I . 1.420(4) ?
O4J C4J . 1.420(4) ?
O3A C3A . 1.442(4) ?
O3H C3H . 1.423(3) ?
O3H H70 . 0.8200 ?
O3O C3O . 1.437(3) ?
O3O H157 . 0.8200 ?
O2O C2O . 1.401(3) ?
O2O H158 . 0.8200 ?
O3G C3G . 1.425(3) ?
O3G H67 . 0.8200 ?
O4K C1J . 1.410(4) ?
O4K C4K . 1.437(4) ?
O5H C1H . 1.412(4) ?
O5H C5H . 1.442(4) ?
O3D C3D . 1.432(3) ?
O3D H88 . 0.8200 ?
O2D C2D . 1.420(4) ?
O2D H87 . 0.8200 ?
O5P C1P . 1.411(4) ?
O5P C5P . 1.447(4) ?
O4O C1N . 1.407(4) ?
O4O C4O . 1.436(4) ?
O3M C3M . 1.422(4) ?
O3M H165 . 0.8200 ?
O6G C6G . 1.426(4) ?
O6G H65 . 0.8200 ?
O5I C1I . 1.403(4) ?
O5I C5I . 1.430(4) ?
O3P C3P . 1.422(3) ?
O3P H153 . 0.8200 ?
O2B C2B . 1.429(3) ?
O2B H80 . 0.82(6) ?
O4N C4N . 1.415(4) ?
O4N C1M . 1.425(4) ?
O4D C1E . 1.405(4) ?
O4D C4D . 1.433(4) ?
O2L C2L . 1.413(4) ?
O2L H169 . 0.8200 ?
O5N C1N . 1.413(4) ?
O5N C5N . 1.442(4) ?
O5A C1A . 1.412(4) ?
O5A C5A . 1.433(4) ?
O2C C2C . 1.425(3) ?
O2C H84 . 0.8200 ?
O1W H18A . 0.8592 ?
O1W H18B . 0.8584 ?
O5M C1M . 1.397(4) ?
O5M C5M . 1.425(4) ?
O2H C2H . 1.424(4) ?
O2H H71 . 0.8200 ?
O5G C1G . 1.399(4) ?
O5G C5G . 1.438(4) ?
O6I C6I . 1.422(4) ?
O6I H148 . 0.8200 ?
O4E C1F . 1.404(4) ?
O4E C4E . 1.433(4) ?
O2I C2I . 1.419(4) ?
O2I H149 . 0.8200 ?
O3J C3J . 1.405(4) ?
O3J H176 . 0.8200 ?
O5F C1F . 1.406(5) ?
O5F C5F . 1.439(4) ?
O2A C2A . 1.421(4) ?
O2A H73 . 0.8200 ?
O2N C2N . 1.427(4) ?
O2N H162 . 0.8200 ?
O6L C6L . 1.412(5) ?
O6L H168 . 0.8200 ?
O6C C6C . 1.410(4) ?
O6C H82 . 0.8200 ?
O3K C3K . 1.439(4) ?
O3I C3I . 1.433(4) ?
O3I H150 . 0.8200 ?
O6F C6F . 1.422(5) ?
O6F H61 . 0.8200 ?
O2G C2G . 1.408(4) ?
O2G H66 . 0.8200 ?
O11W H18C . 0.8655 ?
O11W H18D . 0.8649 ?
O2W H17A . 0.8696 ?
O2W H17B . 0.8698 ?
O2J C2J . 1.410(4) ?
O2J H174 . 0.859(12) ?
O6O C6O . 1.419(5) ?
O6O H156 . 0.8200 ?
O6M C6M . 1.419(5) ?
O6M H164 . 0.8200 ?
O3N C3N . 1.428(4) ?
O3N H161 . 0.8200 ?
O2M C2M . 1.415(4) ?
O2M H166 . 0.8200 ?
O6B C6B . 1.420(4) ?
O6B H78 . 0.8200 ?
O3F C3F . 1.424(5) ?
O3F H63 . 0.8200 ?
O5J C1J . 1.414(4) ?
O5J C5J . 1.438(7) ?
O3E C3E . 1.434(5) ?
O3E H59 . 0.8200 ?
O5E C1E . 1.422(5) ?
O5E C5E . 1.447(5) ?
O2E C2E . 1.397(6) ?
O2E H57 . 0.8200 ?
O6D C6D . 1.402(7) ?
O6D H86 . 0.8200 ?
O2F C2F . 1.430(5) ?
O2F H62 . 0.8200 ?
O6P C6P . 1.424(7) ?
O6P H152 . 0.8200 ?
C3O C4O . 1.510(4) ?
C3O C2O . 1.514(4) ?
C3O H128 . 0.9800 ?
C2L C3L . 1.519(4) ?
C2L C1L . 1.524(4) ?
C2L H108 . 0.9800 ?
C1K C2K . 1.525(4) ?
C1K H98 . 0.9800 ?
C4B C5B . 1.525(4) ?
C4B C3B . 1.532(4) ?
C4B H18 . 0.9800 ?
C1L H109 . 0.9800 ?
C1B C2B . 1.545(4) ?
C1B H15 . 0.9800 ?
C5I C6I . 1.503(4) ?
C5I C4I . 1.532(4) ?
C5I H140 . 0.9800 ?
C1H C2H . 1.522(4) ?
C1H H29 . 0.9800 ?
C2K C3K . 1.520(4) ?
C2K H99 . 0.9800 ?
C3M C4M . 1.508(4) ?
C3M C2M . 1.531(5) ?
C3M H114 . 0.9800 ?
C4K C3K . 1.523(4) ?
C4K C5K . 1.530(4) ?
C4K H101 . 0.9800 ?
C4L C3L . 1.514(4) ?
C4L C5L . 1.528(4) ?
C4L H106 . 0.9800 ?
C4C C5C . 1.527(4) ?
C4C C3C . 1.535(4) ?
C4C H11 . 0.9800 ?
C1I C2I . 1.529(4) ?
C1I H144 . 0.9800 ?
C5L C6L . 1.523(4) ?
C5L H105 . 0.9800 ?
C3L H107 . 0.9800 ?
C1D C2D . 1.531(4) ?
C1D H1 . 0.9800 ?
C5B C6B . 1.520(4) ?
C5B H19 . 0.9800 ?
C4O C5O . 1.521(4) ?
C4O H129 . 0.9800 ?
C3B C2B . 1.501(4) ?
C3B H17 . 0.9800 ?
C3K H100 . 0.9800 ?
C4I C3I . 1.518(4) ?
C4I H141 . 0.9800 ?
C4H C5H . 1.520(4) ?
C4H C3H . 1.524(4) ?
C4H H32 . 0.9800 ?
C5O C6O . 1.516(4) ?
C5O H130 . 0.9800 ?
C4P C5P . 1.521(4) ?
C4P C3P . 1.521(4) ?
C4P H136 . 0.9800 ?
C5C C6C . 1.497(4) ?
C5C H12 . 0.9800 ?
C2D C3D . 1.528(4) ?
C2D H2 . 0.9800 ?
C1P C2P . 1.522(4) ?
C1P H133 . 0.9800 ?
C2P C3P . 1.513(4) ?
C2P H134 . 0.9800 ?
C4N C5N . 1.527(4) ?
C4N C3N . 1.528(4) ?
C4N H122 . 0.9800 ?
C3C C2C . 1.513(4) ?
C3C H10 . 0.9800 ?
C2C C1C . 1.540(4) ?
C2C H9 . 0.9800 ?
C3P H135 . 0.9800 ?
C4D C3D . 1.520(4) ?
C4D C5D . 1.524(4) ?
C4D H4 . 0.9800 ?
C3A C2A . 1.512(4) ?
C3A C4A . 1.519(4) ?
C3A H24 . 0.9800 ?
C2H C3H . 1.510(4) ?
C2H H30 . 0.9800 ?
C5P C6P . 1.513(4) ?
C5P H137 . 0.9800 ?
C3G C4G . 1.517(4) ?
C3G C2G . 1.527(4) ?
C3G H38 . 0.9800 ?
C4M C5M . 1.524(4) ?
C4M H115 . 0.9800 ?
C4G C5G . 1.523(4) ?
C4G H39 . 0.9800 ?
C6G C5G . 1.509(4) ?
C6G H64A . 0.9700 ?
C6G H64B . 0.9700 ?
C2O C1O . 1.539(4) ?
C2O H127 . 0.9800 ?
C1C H8 . 0.9800 ?
C3D H3 . 0.9800 ?
C3I C2I . 1.525(5) ?
C3I H142 . 0.9800 ?
C2M C1M . 1.521(5) ?
C2M H113 . 0.9800 ?
C1N C2N . 1.534(5) ?
C1N H119 . 0.9800 ?
C5M C6M . 1.513(4) ?
C5M H116 . 0.9800 ?
C6I H14A . 0.9700 ?
C6I H14B . 0.9700 ?
C2B H16 . 0.9800 ?
C1O H126 . 0.9800 ?
C3N C2N . 1.511(5) ?
C3N H121 . 0.9800 ?
C4J C3J . 1.511(4) ?
C4J C5J . 1.536(5) ?
C4J H91 . 0.9800 ?
C3J C2J . 1.525(5) ?
C3J H92 . 0.9800 ?
C4A C5A . 1.511(5) ?
C4A H25 . 0.9800 ?
C2N H120 . 0.9800 ?
C2J C1J . 1.524(5) ?
C2J H93 . 0.9800 ?
C4F C3F . 1.512(5) ?
C4F C5F . 1.533(5) ?
C4F H44 . 0.9800 ?
C2I H143 . 0.9800 ?
C5H C6H . 1.507(5) ?
C5H H33 . 0.9800 ?
C5G H40 . 0.9800 ?
C6B H77A . 0.9700 ?
C6B H77B . 0.9700 ?
C1J H94 . 0.9800 ?
C5D C6D . 1.508(5) ?
C5D H5 . 0.9800 ?
C6L H16A . 0.9700 ?
C6L H16B . 0.9700 ?
C1F C2F . 1.530(6) ?
C1F H47 . 0.9800 ?
C5K C6K1 . 1.51(2) ?
C5K C6K2 . 1.54(3) ?
C5K H102 . 0.9800 ?
C6F C5F . 1.507(5) ?
C6F H60A . 0.9700 ?
C6F H60B . 0.9700 ?
C6C H81A . 0.9700 ?
C6C H81B . 0.9700 ?
C3H H31 . 0.9800 ?
C6O H15A . 0.9700 ?
C6O H15B . 0.9700 ?
C1M H112 . 0.9800 ?
C2A C1A . 1.535(4) ?
C2A H23 . 0.9800 ?
C1A H22 . 0.9800 ?
C6M H16C . 0.9700 ?
C6M H16D . 0.9700 ?
C1G C2G . 1.517(4) ?
C1G H36 . 0.9800 ?
C2G H37 . 0.9800 ?
C5F H43 . 0.9800 ?
C5N C6N . 1.523(5) ?
C5N H123 . 0.9800 ?
C5A C6A1 . 1.519(14) ?
C5A C6A2 . 1.581(15) ?
C5A H26 . 0.9800 ?
C5A H26A . 0.9800 ?
C6P H15C . 0.9700 ?
C6P H15D . 0.9700 ?
C1E C2E . 1.539(6) ?
C1E H50 . 0.9800 ?
C3F C2F . 1.525(5) ?
C3F H45 . 0.9800 ?
C4E C3E . 1.512(6) ?
C4E C5E . 1.521(6) ?
C4E H53 . 0.9800 ?
C3E C2E . 1.515(5) ?
C3E H52 . 0.9800 ?
C2E H51 . 0.9800 ?
O6H1 C6H . 1.484(11) ?
O6H1 H69A . 0.8200 ?
O6H2 C6H . 1.382(10) ?
O6H2 H69B . 0.8200 ?
O6N C6N . 1.380(6) ?
O6N H160 . 0.8200 ?
C6H H68A . 0.9700 ?
C6H H68B . 0.9700 ?
C6H H68C . 0.9700 ?
C6H H68D . 0.9700 ?
C5E C6E2 . 1.478(14) ?
C5E C6E1 . 1.553(15) ?
C2F H46 . 0.9800 ?
C6D H85A . 0.9700 ?
C6D H85B . 0.9700 ?
O6J2 C6J . 1.370(7) ?
O6J2 H96 . 0.8200 ?
C5J C6J . 1.534(7) ?
C5J H90 . 0.9800 ?
C6N H15E . 0.9700 ?
C6N H15F . 0.9700 ?
C6A2 O6A2 . 1.498(17) ?
C6A2 H74A . 0.9700 ?
C6A2 H74B . 0.9700 ?
O6A2 H76B . 1.19(18) ?
O6A1 C6A1 . 1.382(14) ?
O6A1 H76A . 0.8200 ?
C6A1 H74C . 0.9700 ?
C6A1 H74D . 0.9700 ?
C6J O6J1 . 1.465(8) ?
C6J H95A . 0.9700 ?
C6J H95B . 0.9700 ?
C6J H95C . 0.9700 ?
C6J H95D . 0.9700 ?
O6E1 C6E1 . 1.343(17) ?
O6E1 H3A . 0.8200 ?
C6E1 H58A . 0.9700 ?
C6E1 H58B . 0.9700 ?
O6E2 C6E2 . 1.462(15) ?
O6E2 H3B . 0.8200 ?
C6E2 H58C . 0.9700 ?
C6E2 H58D . 0.9700 ?
O3W H2WA . 0.8510 ?
O3W H2WB . 0.8500 ?
O5W H3WA . 0.8509 ?
O5W H3WB . 0.8493 ?
O4W H4WA . 0.8485 ?
O4W H4WB . 0.8501 ?
O6W H5WA . 0.8485 ?
O6W H5WB . 0.8513 ?
O9W H6WA . 0.8516 ?
O9W H6WB . 0.8492 ?
O7W H7WA . 0.8500 ?
O7W H7WB . 0.8500 ?
O8W H8WA . 0.8304 ?
O8W H8WB . 0.8507 ?
O6K1 C6K1 . 1.416(8) ?
O6K1 H1D . 0.8200 ?
C6K1 H6A . 0.9700 ?
C6K1 H6B . 0.9700 ?
O10W H0AA . 0.8505 ?
O10W H0AB . 0.8498 ?
O6J1 H96A . 0.8200 ?
O6K2 C6K2 . 1.414(9) ?
O6K2 H1E . 0.8200 ?
C6K2 H6AA . 0.9700 ?
C6K2 H6AB . 0.9700 ?

loop_
_geom_hbond_atom_site_label_D
_geom_hbond_atom_site_label_H
_geom_hbond_atom_site_label_A
_geom_hbond_site_symmetry_A
_geom_hbond_distance_DH
_geom_hbond_distance_HA
_geom_hbond_distance_DA
_geom_hbond_angle_DHA
_geom_hbond_publ_flag
O2K H171 O3B 1_565 0.82 1.89 2.688(3) 164.7 yes
O2P H154 O4I . 0.82 2.35 2.757(3) 111.7 no
O2P H154 O3I . 0.82 2.07 2.799(4) 147.6 yes
O3B H79 O2C . 0.82 2.20 2.698(3) 119.2 yes
O3C H83 O3P 1_544 0.82 1.99 2.774(3) 160.8 yes
O3L H170 O2K . 0.82 2.04 2.788(3) 151.7 yes
O3H H70 O2A . 0.82 2.07 2.533(3) 115.7 yes
O3O H157 O4O . 0.82 2.46 2.847(3) 110.4 no
O3O H157 O2N . 0.82 2.11 2.915(3) 168.1 yes
O2O H158 O3B 1_566 0.82 1.64 2.450(3) 167.3 yes
O3G H67 O2P 1_554 0.82 2.00 2.714(3) 145.8 yes
O3D H88 O2E . 0.82 2.15 2.702(4) 124.6 yes
O2D H87 O4C . 0.82 2.36 2.781(3) 112.8 no
O2D H87 O3C . 0.82 2.05 2.819(3) 156.0 yes
O3M H165 O3G 1_566 0.82 2.04 2.820(3) 159.5 yes
O6G H65 O6M 1_444 0.82 1.87 2.636(4) 154.4 yes
O3P H153 O4P . 0.82 2.47 2.868(3) 111.1 no
O3P H153 O2O . 0.82 1.82 2.611(3) 162.5 yes
O2B H80 O3O 1_544 0.82 1.98 2.772(3) 160.8 yes
O2L H169 O4M . 0.82 2.35 2.774(3) 112.8 no
O2L H169 O3M . 0.82 2.15 2.888(4) 149.2 yes
O2C H84 O3W 1_545 0.82 2.42 3.116(4) 144.0 yes
O1W H18B O2G 1_556 0.86 1.93 2.781(4) 168.9 yes
O2H H71 O3H . 0.82 2.38 2.813(3) 113.4 yes
O2H H71 O2M 1_544 0.82 2.61 3.072(3) 117.5 no
O6I H148 O6C 1_666 0.82 1.95 2.735(4) 161.3 yes
O2I H149 O4J . 0.82 2.43 2.818(3) 110.2 yes
O2I H149 O3J . 0.82 1.92 2.689(4) 156.3 yes
O3J H176 O2E 1_566 0.82 1.78 2.570(4) 161.2 yes
O2A H73 O3J . 0.82 1.64 2.448(3) 166.8 yes
O2N H162 O2A 1_566 0.82 1.96 2.768(3) 170.1 yes
O6L H168 O7W 1_665 0.82 1.98 2.771(4) 161.4 yes
O6C H82 O5C . 0.82 2.43 2.818(3) 110.2 no
O6C H82 O17W 1_545 0.82 2.18 2.838(6) 137.1 yes
O3I H150 O3D 1_566 0.82 2.03 2.817(3) 159.9 yes
O6F H61 O5B 1_554 0.82 1.93 2.674(3) 151.2 yes
O2G H66 O3F . 0.82 2.17 2.883(5) 146.1 yes
O11W H18C O2C 1_565 0.87 1.96 2.753(4) 151.1 yes
O11W H18D O16W . 0.86 2.35 2.793(9) 112.3 yes
O2W H17A O8W . 0.87 2.03 2.723(4) 135.4 yes
O2W H17B O10W . 0.87 2.53 3.306(9) 148.8 yes
O2J H174 O3H . 0.859(12) 1.853(14) 2.677(3) 160(2) yes
O2M H166 O3N . 0.82 2.10 2.852(4) 152.5 yes
O6B H78 O9W 1_445 0.82 1.93 2.732(4) 164.4 yes
O3E H59 O2F . 0.82 2.04 2.705(4) 137.3 yes
O2E H57 O3J 1_544 0.82 1.77 2.570(4) 162.9 yes
O6D H86 O5D . 0.82 2.38 2.789(4) 112.0 yes
O6D H86 O5W 1_444 0.82 2.15 2.767(5) 131.9 yes
O6P H152 O6B 1_666 0.82 1.89 2.710(4) 178.8 yes
C1L H109 O6I 1_565 0.98 2.60 3.554(4) 164.9 no
C1H H29 O3C 1_565 0.98 2.52 3.432(4) 155.5 no
C4K H101 O3W . 0.98 2.61 3.409(4) 138.3 no
C3L H107 O3F 1_566 0.98 2.64 3.515(4) 149.1 no
C1D H1 O6G 1_545 0.98 2.53 3.474(4) 160.7 no
C3K H100 O2F 1_566 0.98 2.59 3.419(5) 141.8 no
C1P H133 O3M 1_545 0.98 2.55 3.450(4) 152.1 no
C3A H24 O2N 1_544 0.98 2.63 3.295(4) 125.0 no
C4G H39 O2D 1_565 0.98 2.60 3.423(4) 141.4 no
C1N H119 O6W 1_566 0.98 2.47 3.420(4) 162.1 no
C6I H14B O5P . 0.97 2.52 3.349(4) 143.8 no
C2J H93 O3H . 0.98 2.62 3.144(4) 113.7 no
C2I H143 O2L 1_545 0.98 2.29 3.239(4) 161.7 no
C1J H94 O18W . 0.98 2.53 3.507(6) 171.6 no
C6C H81B O5D . 0.97 2.61 3.336(4) 131.5 no
C6O H15B O5N . 0.97 2.62 3.437(4) 142.3 no
C6M H16D O5L . 0.97 2.53 3.320(4) 138.6 no
C2G H37 O2D 1_565 0.98 2.41 3.300(4) 150.7 no
O6H1 H69A O17W . 0.82 2.49 3.229(14) 149.8 yes
O6H2 H69B O6N 1_444 0.82 2.32 2.969(9) 136.7 yes
O6N H160 O14W 1_566 0.82 1.97 2.714(10) 151.1 yes
C2F H46 O2K 1_544 0.98 2.62 3.493(4) 148.3 no
C6N H15E O5M . 0.97 2.56 3.389(6) 143.3 no
C6N H15F O12W 1_566 0.97 2.59 3.544(15) 169.0 no
C6A2^a H74A^a O6N 1_444 0.97 2.65 3.439(16) 139.1 no
O6A2 H76B O14W 1_455 1.19 2.11 3.276(14) 165.6 yes
O6A1 H76A O6N 1_444 0.82 1.94 2.755(7) 169.6 yes
C6J H95D O5I . 0.97 2.53 3.424(7) 153.6 no
C6K1^a H6A^a O5J . 0.97 2.47 3.36(2) 152.6 no
O6J1^b H96A^b O5J . 0.82 2.29 2.706(11) 111.9 no
C6K2^b H6AA^b O5J . 0.97 2.61 3.47(3) 147.1 no

loop_
_geom_torsion_atom_site_label_1
_geom_torsion_atom_site_label_2
_geom_torsion_atom_site_label_3
_geom_torsion_atom_site_label_4
_geom_torsion_site_symmetry_1
_geom_torsion_site_symmetry_2
_geom_torsion_site_symmetry_3
_geom_torsion_site_symmetry_4
_geom_torsion
_geom_torsion_publ_flag
C4L O4L C1K O5K . . . . 106.5(3) ?
C4L O4L C1K C2K . . . . -132.8(2) ?
C5K O5K C1K O4L . . . . 58.3(3) ?
C5K O5K C1K C2K . . . . -62.0(3) ?
C1C O4B C4B C5B . . . . -108.3(3) ?
C1C O4B C4B C3B . . . . 131.4(2) ?
C5L O5L C1L O4M . . . . 64.4(3) ?
C5L O5L C1L C2L . . . . -57.0(3) ?
C4M O4M C1L O5L . . . . 106.0(3) ?
C4M O4M C1L C2L . . . . -131.2(2) ?
O2L C2L C1L O5L . . . . 178.5(2) ?
C3L C2L C1L O5L . . . . 52.6(3) ?
O2L C2L C1L O4M . . . . 55.4(3) ?
C3L C2L C1L O4M . . . . -70.5(3) ?
C4A O4A C1B O5B . . . . 107.7(3) ?
C4A O4A C1B C2B . . . . -131.4(2) ?
C5B O5B C1B O4A . . . . 59.8(3) ?
C5B O5B C1B C2B . . . . -61.0(3) ?
C1I O5I C5I C6I . . . . 179.8(3) ?
C1I O5I C5I C4I . . . . 56.9(3) ?
C5H O5H C1H O4G . . . . 61.7(3) ?
C5H O5H C1H C2H . . . . -58.7(3) ?
C4G O4G C1H O5H . . . . 108.7(3) ?
C4G O4G C1H C2H . . . . -129.6(3) ?
O4L C1K C2K O2K . . . . 58.0(3) ?
O5K C1K C2K O2K . . . . 179.9(2) ?
O4L C1K C2K C3K . . . . -66.6(3) ?
O5K C1K C2K C3K . . . . 55.3(3) ?
C1J O4K C4K C3K . . . . 131.4(3) ?
C1J O4K C4K C5K . . . . -107.8(3) ?
C1K O4L C4L C3L . . . . 109.2(3) ?
C1K O4L C4L C5L . . . . -130.7(3) ?
C1D O4C C4C C5C . . . . -105.4(3) ?
C1D O4C C4C C3C . . . . 133.2(2) ?
C5I O5I C1I O4J . . . . 63.7(3) ?
C5I O5I C1I C2I . . . . -57.5(3) ?
C4J O4J C1I O5I . . . . 117.1(3) ?
C4J O4J C1I C2I . . . . -120.6(3) ?
C1L O5L C5L C6L . . . . -179.0(3) ?
C1L O5L C5L C4L . . . . 58.2(3) ?
O4L C4L C5L O5L . . . . -173.3(2) ?
C3L C4L C5L O5L . . . . -55.2(3) ?
O4L C4L C5L C6L . . . . 69.1(3) ?
C3L C4L C5L C6L . . . . -172.8(3) ?
O4L C4L C3L O3L . . . . -68.1(3) ?
C5L C4L C3L O3L . . . . 173.3(2) ?
O4L C4L C3L C2L . . . . 172.1(2) ?
C5L C4L C3L C2L . . . . 53.5(3) ?
O2L C2L C3L O3L . . . . 61.8(3) ?
C1L C2L C3L O3L . . . . -172.9(2) ?
O2L C2L C3L C4L . . . . -177.2(3) ?
C1L C2L C3L C4L . . . . -52.0(3) ?
C5D O5D C1D O4C . . . . 66.1(3) ?
C5D O5D C1D C2D . . . . -54.7(3) ?
C4C O4C C1D O5D . . . . 113.9(3) ?
C4C O4C C1D C2D . . . . -123.7(3) ?
C1B O5B C5B C6B . . . . -177.1(3) ?
C1B O5B C5B C4B . . . . 61.3(3) ?
O4B C4B C5B O5B . . . . -169.8(2) ?
C3B C4B C5B O5B . . . . -54.0(3) ?
O4B C4B C5B C6B . . . . 72.0(3) ?
C3B C4B C5B C6B . . . . -172.1(3) ?
C1N O4O C4O C3O . . . . 128.6(3) ?
C1N O4O C4O C5O . . . . -110.7(3) ?
O3O C3O C4O O4O . . . . -66.9(3) ?
C2O C3O C4O O4O . . . . 174.0(2) ?
O3O C3O C4O C5O . . . . 173.1(2) ?
C2O C3O C4O C5O . . . . 53.9(3) ?
O4B C4B C3B O3B . . . . -69.4(3) ?
C5B C4B C3B O3B . . . . 172.9(2) ?
O4B C4B C3B C2B . . . . 167.2(2) ?
C5B C4B C3B C2B . . . . 49.5(3) ?
Li2 O3K C3K C2K . . . . -162.5(3) ?
Li2 O3K C3K C4K . . . . 75.9(4) ?
O2K C2K C3K O3K . . . . 64.4(3) ?
C1K C2K C3K O3K . . . . -172.7(2) ?
O2K C2K C3K C4K . . . . -174.0(2) ?
C1K C2K C3K C4K . . . . -51.0(3) ?
O4K C4K C3K O3K . . . . -67.9(3) ?
C5K C4K C3K O3K . . . . 171.8(3) ?
O4K C4K C3K C2K . . . . 171.6(2) ?
C5K C4K C3K C2K . . . . 51.3(4) ?
C1P O4I C4I C3I . . . . 131.3(3) ?
C1P O4I C4I C5I . . . . -108.9(3) ?
O5I C5I C4I O4I . . . . -172.8(2) ?
C6I C5I C4I O4I . . . . 68.5(3) ?
O5I C5I C4I C3I . . . . -55.3(3) ?
C6I C5I C4I C3I . . . . -174.0(3) ?
C1A O4H C4H C5H . . . . -118.0(3) ?
C1A O4H C4H C3H . . . . 121.3(3) ?
C1O O5O C5O C6O . . . . -179.2(3) ?
C1O O5O C5O C4O . . . . 57.5(3) ?
O4O C4O C5O O5O . . . . -172.1(2) ?
C3O C4O C5O O5O . . . . -54.7(3) ?
O4O C4O C5O C6O . . . . 70.1(3) ?
C3O C4O C5O C6O . . . . -172.4(3) ?
C1O O4P C4P C5P . . . . -128.9(3) ?
C1O O4P C4P C3P . . . . 110.7(3) ?
C1C O5C C5C C6C . . . . -175.8(2) ?
C1C O5C C5C C4C . . . . 61.2(3) ?
O4C C4C C5C O5C . . . . -177.6(2) ?
C3C C4C C5C O5C . . . . -57.7(3) ?
O4C C4C C5C C6C . . . . 64.3(3) ?
C3C C4C C5C C6C . . . . -175.8(3) ?
O5D C1D C2D O2D . . . . 176.0(2) ?
O4C C1D C2D O2D . . . . 53.2(3) ?
O5D C1D C2D C3D . . . . 50.7(3) ?
O4C C1D C2D C3D . . . . -72.0(3) ?
C5P O5P C1P O4I . . . . 60.8(3) ?
C5P O5P C1P C2P . . . . -59.5(4) ?
C4I O4I C1P O5P . . . . 110.9(3) ?
C4I O4I C1P C2P . . . . -127.0(2) ?
O5P C1P C2P O2P . . . . 175.7(2) ?
O4I C1P C2P O2P . . . . 54.0(3) ?
O5P C1P C2P C3P . . . . 52.0(3) ?
O4I C1P C2P C3P . . . . -69.7(3) ?
C1M O4N C4N C5N . . . . -98.6(3) ?
C1M O4N C4N C3N . . . . 139.2(3) ?
O4C C4C C3C O3C . . . . -62.2(3) ?
C5C C4C C3C O3C . . . . 176.5(2) ?
O4C C4C C3C C2C . . . . 177.2(2) ?
C5C C4C C3C C2C . . . . 55.9(3) ?
O3C C3C C2C O2C . . . . 64.6(3) ?
C4C C3C C2C O2C . . . . -177.3(2) ?
O3C C3C C2C C1C . . . . -172.4(2) ?
C4C C3C C2C C1C . . . . -54.3(3) ?
O2P C2P C3P O3P . . . . 64.1(3) ?
C1P C2P C3P O3P . . . . -172.0(2) ?
O2P C2P C3P C4P . . . . -174.1(3) ?
C1P C2P C3P C4P . . . . -50.2(3) ?
O4P C4P C3P O3P . . . . -64.6(3) ?
C5P C4P C3P O3P . . . . 175.2(3) ?
O4P C4P C3P C2P . . . . 174.9(2) ?
C5P C4P C3P C2P . . . . 54.7(3) ?
C1E O4D C4D C3D . . . . 120.8(3) ?
C1E O4D C4D C5D . . . . -119.8(3) ?
Li1 O3A C3A C2A . . . . 56.9(3) ?
Li1 O3A C3A C4A . . . . -65.8(3) ?
O5H C1H C2H O2H . . . . -176.7(2) ?
O4G C1H C2H O2H . . . . 60.8(3) ?
O5H C1H C2H C3H . . . . 58.5(3) ?
O4G C1H C2H C3H . . . . -64.0(3) ?
C1P O5P C5P C6P . . . . -175.3(3) ?
C1P O5P C5P C4P . . . . 63.1(4) ?
O4P C4P C5P O5P . . . . -178.7(2) ?
C3P C4P C5P O5P . . . . -59.6(3) ?
O4P C4P C5P C6P . . . . 63.3(4) ?
C3P C4P C5P C6P . . . . -177.6(3) ?
C1L O4M C4M C3M . . . . 127.9(3) ?
C1L O4M C4M C5M . . . . -111.2(3) ?
O3M C3M C4M O4M . . . . -60.9(3) ?
C2M C3M C4M O4M . . . . 179.4(2) ?
O3M C3M C4M C5M . . . . 177.2(3) ?
C2M C3M C4M C5M . . . . 57.5(3) ?
C1H O4G C4G C3G . . . . 123.3(3) ?
C1H O4G C4G C5G . . . . -117.8(3) ?
O3G C3G C4G O4G . . . . -61.2(3) ?
C2G C3G C4G O4G . . . . 173.6(2) ?
O3G C3G C4G C5G . . . . -179.5(2) ?
C2G C3G C4G C5G . . . . 55.3(3) ?
O3O C3O C2O O2O . . . . 63.5(3) ?
C4O C3O C2O O2O . . . . -175.3(2) ?
O3O C3O C2O C1O . . . . -173.5(2) ?
C4O C3O C2O C1O . . . . -52.3(3) ?
C5C O5C C1C O4B . . . . 58.4(3) ?
C5C O5C C1C C2C . . . . -60.9(3) ?
C4B O4B C1C O5C . . . . 127.3(2) ?
C4B O4B C1C C2C . . . . -112.3(3) ?
O2C C2C C1C O5C . . . . -178.1(2) ?
C3C C2C C1C O5C . . . . 57.0(3) ?
O2C C2C C1C O4B . . . . 62.1(3) ?
C3C C2C C1C O4B . . . . -62.9(3) ?
O4D C4D C3D O3D . . . . -62.8(3) ?
C5D C4D C3D O3D . . . . 177.3(2) ?
O4D C4D C3D C2D . . . . 178.0(2) ?
C5D C4D C3D C2D . . . . 58.2(3) ?
O2D C2D C3D O3D . . . . 60.3(3) ?
C1D C2D C3D O3D . . . . -173.9(2) ?
O2D C2D C3D C4D . . . . -179.5(2) ?
C1D C2D C3D C4D . . . . -53.7(3) ?
O4I C4I C3I O3I . . . . -64.2(3) ?
C5I C4I C3I O3I . . . . 176.4(3) ?
O4I C4I C3I C2I . . . . 175.6(2) ?
C5I C4I C3I C2I . . . . 56.2(3) ?
O3M C3M C2M O2M . . . . 61.4(3) ?
C4M C3M C2M O2M . . . . 179.1(2) ?
O3M C3M C2M C1M . . . . -173.0(2) ?
C4M C3M C2M C1M . . . . -55.3(3) ?
C4O O4O C1N O5N . . . . 107.5(3) ?
C4O O4O C1N C2N . . . . -131.6(3) ?
C5N O5N C1N O4O . . . . 57.0(3) ?
C5N O5N C1N C2N . . . . -62.9(3) ?
C1M O5M C5M C6M . . . . 174.1(3) ?
C1M O5M C5M C4M . . . . 55.2(4) ?
O4M C4M C5M O5M . . . . -177.8(2) ?
C3M C4M C5M O5M . . . . -57.1(3) ?
O4M C4M C5M C6M . . . . 68.8(3) ?
C3M C4M C5M C6M . . . . -170.5(3) ?
O5I C5I C6I O6I . . . . -57.5(3) ?
C4I C5I C6I O6I . . . . 63.4(3) ?
O3B C3B C2B O2B . . . . 64.2(3) ?
C4B C3B C2B O2B . . . . -172.7(2) ?
O3B C3B C2B C1B . . . . -172.1(2) ?
C4B C3B C2B C1B . . . . -49.1(3) ?
O4A C1B C2B O2B . . . . 57.8(3) ?
O5B C1B C2B O2B . . . . 179.2(2) ?
O4A C1B C2B C3B . . . . -67.0(3) ?
O5B C1B C2B C3B . . . . 54.3(3) ?
C5O O5O C1O O4P . . . . 65.8(3) ?
C5O O5O C1O C2O . . . . -57.1(3) ?
C4P O4P C1O O5O . . . . 108.7(3) ?
C4P O4P C1O C2O . . . . -127.3(2) ?
O2O C2O C1O O5O . . . . 178.2(2) ?
C3O C2O C1O O5O . . . . 53.4(3) ?
O2O C2O C1O O4P . . . . 54.1(3) ?
C3O C2O C1O O4P . . . . -70.8(3) ?
O4N C4N C3N O3N . . . . -58.9(3) ?
C5N C4N C3N O3N . . . . 178.9(3) ?
O4N C4N C3N C2N . . . . 175.1(2) ?
C5N C4N C3N C2N . . . . 52.9(4) ?
C1I O4J C4J C3J . . . . 127.9(3) ?
C1I O4J C4J C5J . . . . -112.4(4) ?
O4J C4J C3J O3J . . . . -58.8(3) ?
C5J C4J C3J O3J . . . . -178.8(4) ?
O4J C4J C3J C2J . . . . 178.3(3) ?
C5J C4J C3J C2J . . . . 58.3(5) ?
C1B O4A C4A C5A . . . . -136.4(3) ?
C1B O4A C4A C3A . . . . 103.8(3) ?
O3A C3A C4A O4A . . . . -67.0(3) ?
C2A C3A C4A O4A . . . . 173.2(3) ?
O3A C3A C4A C5A . . . . 172.7(3) ?
C2A C3A C4A C5A . . . . 52.9(4) ?
O3N C3N C2N O2N . . . . 62.0(4) ?
C4N C3N C2N O2N . . . . -175.3(3) ?
O3N C3N C2N C1N . . . . -176.7(3) ?
C4N C3N C2N C1N . . . . -53.9(3) ?
O4O C1N C2N O2N . . . . 59.1(3) ?
O5N C1N C2N O2N . . . . -178.6(3) ?
O4O C1N C2N C3N . . . . -63.7(3) ?
O5N C1N C2N C3N . . . . 58.6(3) ?
Li2 O2J C2J C1J . . . . -78.2(5) ?
Li2 O2J C2J C3J . . . . 47.2(5) ?
O3J C3J C2J O2J . . . . 58.3(3) ?
C4J C3J C2J O2J . . . . 179.6(3) ?
O3J C3J C2J C1J . . . . -177.9(3) ?
C4J C3J C2J C1J . . . . -56.6(3) ?
C1G O4F C4F C3F . . . . 139.4(3) ?
C1G O4F C4F C5F . . . . -100.9(3) ?
Li1 O2I C2I C3I . . . . -101.9(3) ?
Li1 O2I C2I C1I . . . . 134.9(3) ?
O3I C3I C2I O2I . . . . 61.3(3) ?
C4I C3I C2I O2I . . . . -179.9(2) ?
O3I C3I C2I C1I . . . . -174.8(3) ?
C4I C3I C2I C1I . . . . -56.0(3) ?
O5I C1I C2I O2I . . . . -179.5(3) ?
O4J C1I C2I O2I . . . . 58.3(3) ?
O5I C1I C2I C3I . . . . 56.0(3) ?
O4J C1I C2I C3I . . . . -66.2(3) ?
C1H O5H C5H C6H . . . . -179.1(3) ?
C1H O5H C5H C4H . . . . 58.1(4) ?
O4H C4H C5H O5H . . . . -177.4(2) ?
C3H C4H C5H O5H . . . . -57.7(3) ?
O4H C4H C5H C6H . . . . 63.1(4) ?
C3H C4H C5H C6H . . . . -177.2(3) ?
C1G O5G C5G C6G . . . . -176.8(2) ?
C1G O5G C5G C4G . . . . 60.2(3) ?
O6G C6G C5G O5G . . . . -61.0(3) ?
O6G C6G C5G C4G . . . . 59.6(4) ?
O4G C4G C5G O5G . . . . -173.9(2) ?
C3G C4G C5G O5G . . . . -57.1(3) ?
O4G C4G C5G C6G . . . . 67.5(3) ?
C3G C4G C5G C6G . . . . -175.7(3) ?
O5B C5B C6B O6B . . . . 72.3(4) ?
C4B C5B C6B O6B . . . . -167.9(3) ?
C4K O4K C1J O5J . . . . 113.7(3) ?
C4K O4K C1J C2J . . . . -126.2(3) ?
C5J O5J C1J O4K . . . . 62.6(5) ?
C5J O5J C1J C2J . . . . -57.8(5) ?
O2J C2J C1J O4K . . . . 59.8(4) ?
C3J C2J C1J O4K . . . . -65.9(3) ?
O2J C2J C1J O5J . . . . -179.2(3) ?
C3J C2J C1J O5J . . . . 55.2(4) ?
C1D O5D C5D C6D . . . . -179.3(3) ?
C1D O5D C5D C4D . . . . 59.2(3) ?
O4D C4D C5D O5D . . . . -177.8(2) ?
C3D C4D C5D O5D . . . . -59.2(3) ?
O4D C4D C5D C6D . . . . 65.3(4) ?
C3D C4D C5D C6D . . . . -176.2(3) ?
O5L C5L C6L O6L . . . . -57.6(3) ?
C4L C5L C6L O6L . . . . 62.7(3) ?
C4E O4E C1F O5F . . . . 106.0(4) ?
C4E O4E C1F C2F . . . . -131.7(3) ?
C5F O5F C1F O4E . . . . 60.7(4) ?
C5F O5F C1F C2F . . . . -59.9(4) ?
C1K O5K C5K C6K1 . . . . -170.9(8) ?
C1K O5K C5K C4K . . . . 62.3(3) ?
C1K O5K C5K C6K2 . . . . 176.2(9) ?
O4K C4K C5K O5K . . . . -173.6(3) ?
C3K C4K C5K O5K . . . . -55.4(4) ?
O4K C4K C5K C6K1 . . . . 62.6(12) ?
C3K C4K C5K C6K1 . . . . -179.2(12) ?
O4K C4K C5K C6K2 . . . . 78.4(13) ?
C3K C4K C5K C6K2 . . . . -163.4(13) ?
O5C C5C C6C O6C . . . . -65.7(3) ?
C4C C5C C6C O6C . . . . 53.7(4) ?
O2H C2H C3H O3H . . . . 55.3(3) ?
C1H C2H C3H O3H . . . . 179.8(2) ?
O2H C2H C3H C4H . . . . 176.5(3) ?
C1H C2H C3H C4H . . . . -59.0(3) ?
O4H C4H C3H O3H . . . . -58.8(3) ?
C5H C4H C3H O3H . . . . 179.8(2) ?
O4H C4H C3H C2H . . . . -179.0(2) ?
C5H C4H C3H C2H . . . . 59.6(3) ?
O5O C5O C6O O6O . . . . -57.4(3) ?
C4O C5O C6O O6O . . . . 63.1(4) ?
C5M O5M C1M O4N . . . . 69.0(4) ?
C5M O5M C1M C2M . . . . -52.2(4) ?
C4N O4N C1M O5M . . . . 119.9(3) ?
C4N O4N C1M C2M . . . . -117.2(3) ?
O2M C2M C1M O5M . . . . 177.9(3) ?
C3M C2M C1M O5M . . . . 51.7(3) ?
O2M C2M C1M O4N . . . . 55.6(3) ?
C3M C2M C1M O4N . . . . -70.6(3) ?
O3A C3A C2A O2A . . . . 68.4(3) ?
C4A C3A C2A O2A . . . . -170.1(3) ?
O3A C3A C2A C1A . . . . -168.0(2) ?
C4A C3A C2A C1A . . . . -46.4(4) ?
C5A O5A C1A O4H . . . . 63.9(3) ?
C5A O5A C1A C2A . . . . -58.6(4) ?
C4H O4H C1A O5A . . . . 116.7(3) ?
C4H O4H C1A C2A . . . . -120.1(3) ?
O2A C2A C1A O5A . . . . 170.1(3) ?
C3A C2A C1A O5A . . . . 47.8(4) ?
O2A C2A C1A O4H . . . . 47.5(3) ?
C3A C2A C1A O4H . . . . -74.8(3) ?
O5M C5M C6M O6M . . . . -58.8(4) ?
C4M C5M C6M O6M . . . . 59.8(4) ?
C5G O5G C1G O4F . . . . 59.3(3) ?
C5G O5G C1G C2G . . . . -60.7(3) ?
C4F O4F C1G O5G . . . . 122.8(3) ?
C4F O4F C1G C2G . . . . -115.4(3) ?
O5G C1G C2G O2G . . . . 179.8(3) ?
O4F C1G C2G O2G . . . . 59.2(4) ?
O5G C1G C2G C3G . . . . 57.0(3) ?
O4F C1G C2G C3G . . . . -63.6(3) ?
O3G C3G C2G O2G . . . . 58.7(4) ?
C4G C3G C2G O2G . . . . -176.0(3) ?
O3G C3G C2G C1G . . . . -179.7(3) ?
C4G C3G C2G C1G . . . . -54.4(3) ?
C1F O5F C5F C6F . . . . -169.9(3) ?
C1F O5F C5F C4F . . . . 64.3(3) ?
O6F C6F C5F O5F . . . . -69.2(3) ?
O6F C6F C5F C4F . . . . 51.5(4) ?
O4F C4F C5F O5F . . . . -178.5(3) ?
C3F C4F C5F O5F . . . . -61.2(4) ?
O4F C4F C5F C6F . . . . 59.2(4) ?
C3F C4F C5F C6F . . . . 176.6(3) ?
C1N O5N C5N C6N . . . . -178.9(3) ?
C1N O5N C5N C4N . . . . 60.6(3) ?
O4N C4N C5N O5N . . . . -174.2(2) ?
C3N C4N C5N O5N . . . . -54.5(4) ?
O4N C4N C5N C6N . . . . 69.3(4) ?
C3N C4N C5N C6N . . . . -171.0(4) ?
C1A O5A C5A C4A . . . . 64.4(4) ?
C1A O5A C5A C6A1 . . . . -164.7(6) ?
C1A O5A C5A C6A2 . . . . 176.6(6) ?
O4A C4A C5A O5A . . . . -177.0(2) ?
C3A C4A C5A O5A . . . . -59.2(4) ?
O4A C4A C5A C6A1 . . . . 55.2(6) ?
C3A C4A C5A C6A1 . . . . 173.1(6) ?
O4A C4A C5A C6A2 . . . . 75.4(7) ?
C3A C4A C5A C6A2 . . . . -166.8(7) ?
O5P C5P C6P O6P . . . . -61.7(4) ?
C4P C5P C6P O6P . . . . 56.7(4) ?
C4D O4D C1E O5E . . . . 108.4(3) ?
C4D O4D C1E C2E . . . . -128.6(3) ?
C5E O5E C1E O4D . . . . 61.3(4) ?
C5E O5E C1E C2E . . . . -60.6(5) ?
O4F C4F C3F O3F . . . . -63.2(4) ?
C5F C4F C3F O3F . . . . 176.8(3) ?
O4F C4F C3F C2F . . . . 175.6(3) ?
C5F C4F C3F C2F . . . . 55.6(4) ?
C1F O4E C4E C3E . . . . 104.8(4) ?
C1F O4E C4E C5E . . . . -134.9(3) ?
Li2 O3E C3E C4E 1_544 . . . -63.3(5) ?
Li2 O3E C3E C2E 1_544 . . . 59.6(5) ?
O4E C4E C3E O3E . . . . -67.6(4) ?
C5E C4E C3E O3E . . . . 174.5(4) ?
O4E C4E C3E C2E . . . . 171.4(3) ?
C5E C4E C3E C2E . . . . 53.5(5) ?
O3E C3E C2E O2E . . . . 68.0(4) ?
C4E C3E C2E O2E . . . . -169.6(3) ?
O3E C3E C2E C1E . . . . -172.0(3) ?
C4E C3E C2E C1E . . . . -49.5(5) ?
O4D C1E C2E O2E . . . . 53.3(4) ?
O5E C1E C2E O2E . . . . 175.7(3) ?
O4D C1E C2E C3E . . . . -69.9(4) ?
O5E C1E C2E C3E . . . . 52.4(5) ?
O5H C5H C6H O6H2 . . . . -82.3(5) ?
C4H C5H C6H O6H2 . . . . 38.0(6) ?
O5H C5H C6H O6H1 . . . . -52.6(6) ?
C4H C5H C6H O6H1 . . . . 67.7(6) ?
C1E O5E C5E C6E2 . . . . 174.0(7) ?
C1E O5E C5E C4E . . . . 61.9(5) ?
C1E O5E C5E C6E1 . . . . -163.6(7) ?
O4E C4E C5E O5E . . . . -174.7(3) ?
C3E C4E C5E O5E . . . . -57.3(4) ?
O4E C4E C5E C6E2 . . . . 76.5(7) ?
C3E C4E C5E C6E2 . . . . -166.1(7) ?
O4E C4E C5E C6E1 . . . . 54.8(8) ?
C3E C4E C5E C6E1 . . . . 172.2(8) ?
O3F C3F C2F O2F . . . . 66.4(4) ?
C4F C3F C2F O2F . . . . -172.2(3) ?
O3F C3F C2F C1F . . . . -171.0(3) ?
C4F C3F C2F C1F . . . . -49.6(4) ?
O4E C1F C2F O2F . . . . 53.7(4) ?
O5F C1F C2F O2F . . . . 175.2(3) ?
O4E C1F C2F C3F . . . . -70.6(4) ?
O5F C1F C2F C3F . . . . 50.9(4) ?
O5D C5D C6D O6D . . . . -62.1(4) ?
C4D C5D C6D O6D . . . . 56.6(4) ?
C1J O5J C5J C6J . . . . -161.6(5) ?
C1J O5J C5J C4J . . . . 60.6(6) ?
O4J C4J C5J O5J . . . . -178.7(4) ?
C3J C4J C5J O5J . . . . -59.9(6) ?
O4J C4J C5J C6J . . . . 44.6(7) ?
C3J C4J C5J C6J . . . . 163.3(6) ?
O5N C5N C6N O6N . . . . 56.1(6) ?
C4N C5N C6N O6N . . . . 174.9(5) ?
O5A C5A C6A2 O6A2 . . . . -56.7(11) ?
C4A C5A C6A2 O6A2 . . . . 55.8(12) ?
O5A C5A C6A1 O6A1 . . . . 61.3(10) ?
C4A C5A C6A1 O6A1 . . . . -173.0(7) ?
O5J C5J C6J O6J2 . . . . -65.2(7) ?
C4J C5J C6J O6J2 . . . . 68.1(7) ?
O5J C5J C6J O6J1 . . . . -10.6(9) ?
C4J C5J C6J O6J1 . . . . 122.6(8) ?
O5E C5E C6E1 O6E1 . . . . -65.4(14) ?
C4E C5E C6E1 O6E1 . . . . 63.0(14) ?
O5E C5E C6E2 O6E2 . . . . 75.7(10) ?
C4E C5E C6E2 O6E2 . . . . -171.4(8) ?
O5K C5K C6K1 O6K1 . . . . 70.5(16) ?
C4K C5K C6K1 O6K1 . . . . -166.1(14) ?
O5K C5K C6K2 O6K2 . . . . 63.8(19) ?
C4K C5K C6K2 O6K2 . . . . 177.9(15) ?

_cod_database_fobs_code 2243286
